data_7706085
loop_
_publ_author_name
'Sun, Juan'
'Wu, Qi'
'Lu, Jiao'
'Jing, Pei'
'Du, Yeshuang'
'Li, Licun'

_publ_section_title
;
 Slow relaxation of magnetization in lanthanide-biradical complexes based
 on a functionalized nitronyl nitroxide biradical.
;
_journal_issue 47
_journal_name_full 'Dalton transactions (Cambridge, England : 2003)'
_journal_page_first 17414
_journal_page_last 17420
_journal_paper_doi 10.1039/d0dt03312j
_journal_volume 49
_journal_year 2020
_chemical_formula_moiety 'C55 H39 F36 Gd2 N5 O17, C40 H34 F18 Gd N5 O10, CHCl3'
_chemical_formula_sum 'C96 H74 Cl3 F54 Gd3 N10 O27'
_chemical_formula_weight 3403.69
_space_group_crystal_system triclinic
_space_group_IT_number 2
_space_group_name_Hall '-P 1'
_space_group_name_H-M_alt 'P -1'
_atom_sites_solution_hydrogens mixed
_atom_sites_solution_primary direct
_audit_creation_date 2018-07-04
_audit_creation_method
;
Olex2 1.2
(compiled 2018.05.29 svn.r3508 for OlexSys, GUI svn.r5506)
;
_audit_update_record
;
2020-09-20 deposited with the CCDC.	2020-11-12 downloaded from the CCDC.
;
_cell_angle_alpha 75.63(3)
_cell_angle_beta 72.85(3)
_cell_angle_gamma 74.42(3)
_cell_formula_units_Z 2
_cell_length_a 14.517(3)
_cell_length_b 19.785(4)
_cell_length_c 24.597(5)
_cell_measurement_reflns_used 13059
_cell_measurement_temperature 113.1500
_cell_measurement_theta_max 27.8944
_cell_measurement_theta_min 1.5019
_cell_volume 6392(3)
_computing_cell_refinement
;
CrystalClear-SM Expert 2.1 b42 (Rigaku, 2015)
;
_computing_data_collection
;
'CrystalClear-SM Expert 2.1 b42 (Rigaku, 2015)'
;
_computing_data_reduction
;
CrystalClear-SM Expert 2.1 b42 (Rigaku, 2015)
;
_computing_molecular_graphics 'Olex2 (Dolomanov et al., 2009)'
_computing_publication_material 'Olex2 (Dolomanov et al., 2009)'
_computing_structure_refinement 'XL (Sheldrick, 2008)'
_computing_structure_solution 'XS (Sheldrick, 2008)'
_diffrn_ambient_temperature 113.1500
_diffrn_measured_fraction_theta_full 0.998
_diffrn_measured_fraction_theta_max 0.994
_diffrn_measurement_device_type 'Bruker P4'
_diffrn_measurement_method '\w scans'
_diffrn_radiation_monochromator graphite
_diffrn_radiation_type MoK\a
_diffrn_radiation_wavelength 0.71073
_diffrn_reflns_av_R_equivalents 0.0687
_diffrn_reflns_av_unetI/netI 0.0972
_diffrn_reflns_Laue_measured_fraction_full 0.998
_diffrn_reflns_Laue_measured_fraction_max 0.994
_diffrn_reflns_limit_h_max 19
_diffrn_reflns_limit_h_min -19
_diffrn_reflns_limit_k_max 23
_diffrn_reflns_limit_k_min -25
_diffrn_reflns_limit_l_max 32
_diffrn_reflns_limit_l_min -32
_diffrn_reflns_number 75460
_diffrn_reflns_point_group_measured_fraction_full 0.998
_diffrn_reflns_point_group_measured_fraction_max 0.994
_diffrn_reflns_theta_full 25.242
_diffrn_reflns_theta_max 27.834
_diffrn_reflns_theta_min 1.502
_exptl_absorpt_coefficient_mu 1.686
_exptl_absorpt_correction_T_max 0.656
_exptl_absorpt_correction_T_min 0.560
_exptl_absorpt_correction_type multi-scan
_exptl_absorpt_process_details SADABS
_exptl_crystal_colour purple
_exptl_crystal_density_diffrn 1.707
_exptl_crystal_description block
_exptl_crystal_F_000 3214
_exptl_crystal_size_max 0.35
_exptl_crystal_size_mid 0.3
_exptl_crystal_size_min 0.25
_refine_diff_density_max 1.779
_refine_diff_density_min -2.194
_refine_diff_density_rms 0.197
_refine_ls_extinction_method none
_refine_ls_goodness_of_fit_ref 1.071
_refine_ls_hydrogen_treatment constr
_refine_ls_matrix_type full
_refine_ls_number_parameters 1718
_refine_ls_number_reflns 30144
_refine_ls_number_restraints 88
_refine_ls_restrained_S_all 4.065
_refine_ls_R_factor_all 0.1212
_refine_ls_R_factor_gt 0.0845
_refine_ls_shift/su_max 0.035
_refine_ls_shift/su_mean 0.002
_refine_ls_structure_factor_coef Fsqd
_refine_ls_weighting_details 'w=1/[\s^2^(Fo^2^)+(0.1000P)^2^+20.0000P] where P=(Fo^2^+2Fc^2^)/3'
_refine_ls_weighting_scheme calc
_refine_ls_wR_factor_gt 0.2005
_refine_ls_wR_factor_ref 0.2309
_reflns_Friedel_coverage 0.000
_reflns_number_gt 20846
_reflns_number_total 30144
_reflns_threshold_expression 'I > 2\s(I)'
_cod_data_source_file d0dt03312j2.cif
_cod_data_source_block gd
_cod_depositor_comments
;
The following automatic conversions were performed:

data item '_exptl_absorpt_correction_type' value 'Multi-scan' was
changed to 'multi-scan' in accordance with the
/home/data/users/saulius/crontab/automatic-downloads/rss-feeds/RSC/lib/dictionaries/cif_core.dic
dictionary named 'cif_core.dic' version 2.4.2 last updated on
2011-04-26.

Automatic conversion script
Id: cif_fix_values 7556 2019-12-06 15:28:31Z antanas 
;
_cod_original_formula_sum 'C96 H74 F54 Gd3 N10 O27 Cl3'
_cod_database_code 7706085
_shelx_shelxl_version_number 2014/7
_shelx_space_group_comment
;
The symmetry employed for this shelxl refinement is uniquely defined
by the following loop, which should always be used as a source of
symmetry information in preference to the above space-group names.
They are only intended as comments.
;
_olex2_refinement_description
;
1. Fixed Uiso
 At 1.2 times of:
  All C(H) groups
 At 1.5 times of:
  All C(H,H,H) groups, All O(H,H) groups
2. Rigid bond restraints
 C36, F1
 with sigma for 1-2 distances of 0.01 and sigma for 1-3 distances of 0.01
 C36, F3
 with sigma for 1-2 distances of 0.01 and sigma for 1-3 distances of 0.01
 F11, C31
 with sigma for 1-2 distances of 0.01 and sigma for 1-3 distances of 0.01
 F16, C26
 with sigma for 1-2 distances of 0.01 and sigma for 1-3 distances of 0.01
3. Uiso/Uaniso restraints and constraints
Uanis(F9) \\sim Ueq, Uanis(F3) \\sim Ueq, Uanis(F16) \\sim Ueq, Uanis(C36)
\\sim Ueq: with sigma of 0.001 and sigma for terminal atoms of 0.001
Uanis(C36) \\sim Ueq, Uanis(F3) \\sim Ueq, Uanis(F2) \\sim Ueq, Uanis(F1) \\sim
Ueq: with sigma of 0.001 and sigma for terminal atoms of 0.001
Uanis(F8) \\sim Ueq, Uanis(F9) \\sim Ueq, Uanis(F7) \\sim Ueq, Uanis(F11) \\sim
Ueq, Uanis(F10) \\sim Ueq, Uanis(F12) \\sim Ueq, Uanis(F5) \\sim Ueq, Uanis(F4)
\\sim Ueq, Uanis(F6) \\sim Ueq: with sigma of 0.001 and sigma for terminal
atoms of 0.001
4.a Riding coordinates:
 O17(H17A,H17B)
4.b Aromatic/amide H refined with riding coordinates:
 C9(H9), C11(H11), C13(H13), C24(H24), C25(H25), C23(H23), C22(H22), C28(H28),
 C48(H48), C43(H43), C53(H53), C33(H33), C38(H38), C80(H80), C66(H66), C68(H68),
  C64(H64), C79(H79), C77(H77), C78(H78), C93(H93), C88(H88), C83(H83)
4.c Idealised Me refined as rotating group:
 C2(H2A,H2B,H2C), C3(H3A,H3B,H3C), C19(H19A,H19B,H19C), C17(H17C,H17D,H17E),
 C5(H5A,H5B,H5C), C6(H6A,H6B,H6C), C20(H20A,H20B,H20C), C16(H16A,H16B,H16C),
 C57(H57A,H57B,H57C), C75(H75A,H75B,H75C), C74(H74A,H74B,H74C), C71(H71A,H71B,
 H71C), C72(H72A,H72B,H72C), C61(H61A,H61B,H61C), C60(H60A,H60B,H60C), C58(H58A,
 H58B,H58C)
;
_platon_squeeze_void_probe_radius 1.20
_olex2_submission_special_instructions 'No special instructions were received'

loop_
_space_group_symop_operation_xyz
'x, y, z'
'-x, -y, -z'

loop_
_atom_site_label
_atom_site_type_symbol
_atom_site_fract_x
_atom_site_fract_y
_atom_site_fract_z
_atom_site_U_iso_or_equiv
_atom_site_adp_type
_atom_site_occupancy
_atom_site_site_symmetry_order
_atom_site_calc_flag
_atom_site_refinement_flags_posn
_atom_site_refinement_flags_adp
_atom_site_refinement_flags_occupancy
_atom_site_disorder_assembly
_atom_site_disorder_group
Gd1 Gd 0.24578(3) 0.37369(2) 0.81829(2) 0.03722(11) Uani 1 1 d . . . . .
Gd2 Gd 0.34882(3) 0.29880(2) 0.38453(2) 0.03288(11) Uani 1 1 d . . . . .
F17 F 0.2127(8) 0.5426(7) 0.5964(4) 0.161(5) Uani 1 1 d . . . . .
F33 F 0.7486(6) 0.2179(6) 0.2698(5) 0.135(4) Uani 1 1 d . . . . .
F31 F 0.7040(6) 0.2395(9) 0.3521(5) 0.165(6) Uani 1 1 d . . . . .
F12 F 0.1528(10) 0.6005(7) 0.9015(6) 0.162(4) Uani 1 1 d . U . . .
F32 F 0.7155(8) 0.3237(7) 0.2832(8) 0.204(8) Uani 1 1 d . . . . .
F1 F 0.5300(8) 0.3276(9) 0.8945(6) 0.172(4) Uani 1 1 d . U . . .
F3 F 0.5092(11) 0.2276(9) 0.9318(7) 0.187(5) Uani 1 1 d . U . . .
F2 F 0.4679(8) 0.3021(10) 0.9849(6) 0.187(4) Uani 1 1 d . U . . .
F11 F 0.2815(11) 0.5959(8) 0.9167(6) 0.185(4) Uani 1 1 d . U . . .
F10 F 0.2074(16) 0.5239(7) 0.9625(5) 0.225(4) Uani 1 1 d . U . . .
F21 F 0.5936(5) 0.4022(4) 0.4720(3) 0.0744(19) Uani 1 1 d . . . . .
F19 F 0.4399(6) 0.4538(4) 0.4990(3) 0.080(2) Uani 1 1 d . . . . .
F26 F 0.0375(5) 0.2781(4) 0.3496(4) 0.095(3) Uani 1 1 d . . . . .
F14 F 0.5002(6) 0.3573(4) 0.5967(3) 0.099(3) Uani 1 1 d . . . . .
F20 F 0.5135(7) 0.4681(4) 0.4104(4) 0.103(3) Uani 1 1 d . . . . .
F15 F 0.4155(7) 0.2754(5) 0.6233(4) 0.108(3) Uani 1 1 d . . . . .
F24 F 0.5337(7) 0.1049(4) 0.4908(3) 0.099(3) Uani 1 1 d . . . . .
F18 F 0.0973(6) 0.5553(4) 0.6677(4) 0.095(3) Uani 1 1 d . . . . .
F30 F 0.3703(6) 0.0164(4) 0.3513(5) 0.112(3) Uani 1 1 d . . . . .
F23 F 0.4596(7) 0.1416(4) 0.5678(3) 0.097(3) Uani 1 1 d . . . . .
F25 F 0.0260(6) 0.2247(7) 0.4358(4) 0.139(4) Uani 1 1 d . . . . .
F29 F 0.4829(7) 0.0709(4) 0.3067(4) 0.114(3) Uani 1 1 d . . . . .
F22 F 0.6038(7) 0.1581(5) 0.5276(6) 0.153(5) Uani 1 1 d . . . . .
F36 F 0.5183(7) 0.2474(7) 0.1551(4) 0.159(6) Uani 1 1 d . . . . .
F7 F 0.5547(9) 0.5243(7) 0.7715(5) 0.151(3) Uani 1 1 d . U . . .
F13 F 0.5149(6) 0.2760(6) 0.6694(4) 0.114(3) Uani 1 1 d . . . . .
F27 F 0.0535(7) 0.1655(5) 0.3697(6) 0.148(5) Uani 1 1 d . . . . .
F28 F 0.4630(8) 0.0349(4) 0.3962(5) 0.127(4) Uani 1 1 d . . . . .
F9 F 0.5749(9) 0.4369(8) 0.7432(8) 0.196(4) Uani 1 1 d . U . . .
F6 F 0.0353(8) 0.3069(6) 1.0178(4) 0.121(3) Uani 1 1 d . U . . .
F4 F 0.1347(10) 0.3068(11) 1.0640(4) 0.205(4) Uani 1 1 d . U . . .
F35 F 0.4378(10) 0.3530(6) 0.1552(4) 0.151(5) Uani 1 1 d . . . . .
F16 F 0.2229(9) 0.5946(6) 0.6544(6) 0.145(3) Uani 1 1 d . U . . .
F8 F 0.5130(11) 0.5148(13) 0.7034(5) 0.249(4) Uani 1 1 d . U . . .
F34 F 0.3658(8) 0.2717(7) 0.1877(4) 0.135(4) Uani 1 1 d . . . . .
F5 F 0.0698(11) 0.3940(8) 1.0259(6) 0.191(4) Uani 1 1 d . U . . .
O17 O 0.2858(4) 0.4181(3) 0.3439(2) 0.0372(13) Uani 1 1 d . . . . .
H17A H 0.2761 0.4191 0.3113 0.056 Uiso 1 1 d R . . . .
H17B H 0.2288 0.4326 0.3646 0.056 Uiso 1 1 d R . . . .
O12 O 0.4037(4) 0.3728(3) 0.4282(3) 0.0390(13) Uani 1 1 d . . . . .
O2 O 0.0695(4) 0.4023(3) 0.8320(2) 0.0333(12) Uani 1 1 d . . . . .
O13 O 0.2078(4) 0.2675(3) 0.3786(3) 0.0447(14) Uani 1 1 d . . . . .
O11 O 0.4033(5) 0.2275(3) 0.4670(3) 0.0432(14) Uani 1 1 d . . . . .
O3 O 0.2202(4) 0.2569(3) 0.8225(2) 0.0393(13) Uani 1 1 d . . . . .
O10 O 0.1648(5) 0.3364(4) 0.9175(2) 0.0481(16) Uani 1 1 d . . . . .
O1 O -0.1222(5) 0.5071(4) 0.6997(3) 0.0511(17) Uani 1 1 d . . . . .
O14 O 0.3914(5) 0.1776(3) 0.3727(3) 0.0476(15) Uani 1 1 d . . . . .
O6 O 0.2015(5) 0.4625(4) 0.7386(3) 0.0474(15) Uani 1 1 d . . . . .
O5 O 0.3407(5) 0.3314(4) 0.7318(3) 0.0482(15) Uani 1 1 d . . . . .
O8 O 0.2220(5) 0.4682(4) 0.8658(3) 0.0486(15) Uani 1 1 d . . . . .
O4 O 0.2545(5) 0.1362(3) 0.6753(2) 0.0420(14) Uani 1 1 d . . . . .
O16 O 0.3845(5) 0.3037(4) 0.2814(3) 0.0499(16) Uani 1 1 d . . . . .
O15 O 0.5197(5) 0.2866(3) 0.3475(3) 0.0470(15) Uani 1 1 d . . . . .
O7 O 0.3838(5) 0.4307(4) 0.7760(3) 0.0587(19) Uani 1 1 d . . . . .
O9 O 0.3668(5) 0.3158(4) 0.8702(3) 0.0608(19) Uani 1 1 d . . . . .
N2 N 0.0018(5) 0.4444(3) 0.8064(3) 0.0324(14) Uani 1 1 d . . . . .
N5 N 0.1974(5) 0.3429(4) 0.4663(3) 0.0378(16) Uani 1 1 d . . . . .
N3 N 0.2454(5) 0.2081(4) 0.7901(3) 0.0344(14) Uani 1 1 d . . . . .
N1 N -0.0900(5) 0.4943(4) 0.7453(3) 0.0383(16) Uani 1 1 d . . . . .
N4 N 0.2632(5) 0.1508(4) 0.7214(3) 0.0372(15) Uani 1 1 d . . . . .
C2 C 0.4367(7) 0.1083(6) 0.7230(4) 0.056(3) Uani 1 1 d . . . . .
H2A H 0.4434 0.1562 0.7198 0.083 Uiso 1 1 calc GR . . . .
H2B H 0.4493 0.0980 0.6851 0.083 Uiso 1 1 calc GR . . . .
H2C H 0.4831 0.0755 0.7431 0.083 Uiso 1 1 calc GR . . . .
C39 C 0.1925(8) 0.3276(5) 0.9627(4) 0.050(2) Uani 1 1 d . . . . .
C55 C 0.6872(10) 0.2661(10) 0.3006(6) 0.083(4) Uani 1 1 d . . . . .
C31 C 0.2303(12) 0.5534(8) 0.9129(7) 0.093(4) Uani 1 1 d . U . . .
C36 C 0.4667(14) 0.2932(13) 0.9342(9) 0.126(5) Uani 1 1 d . U . . .
C21 C 0.1169(6) 0.3642(4) 0.5633(3) 0.0295(15) Uani 1 1 d . . . . .
C9 C 0.1706(6) 0.2898(4) 0.6518(3) 0.0338(17) Uani 1 1 d . . . . .
H9 H 0.2122 0.2569 0.6293 0.041 Uiso 1 1 calc R . . . .
C7 C 0.2228(6) 0.2136(4) 0.7399(3) 0.0318(16) Uani 1 1 d . . . . .
C11 C 0.0571(6) 0.4030(4) 0.6593(3) 0.0335(16) Uani 1 1 d . . . . .
H11 H 0.0244 0.4464 0.6418 0.040 Uiso 1 1 calc R . . . .
C13 C 0.0980(6) 0.3247(4) 0.7453(3) 0.0295(15) Uani 1 1 d . . . . .
H13 H 0.0889 0.3139 0.7853 0.035 Uiso 1 1 calc R . . . .
C8 C 0.1634(6) 0.2761(4) 0.7110(3) 0.0321(16) Uani 1 1 d . . . . .
C42 C 0.4739(6) 0.3554(5) 0.4518(4) 0.0405(19) Uani 1 1 d . . . . .
C24 C 0.1145(6) 0.3794(4) 0.4499(4) 0.0379(18) Uani 1 1 d . . . . .
H24 H 0.1133 0.3849 0.4114 0.045 Uiso 1 1 calc R . . . .
C14 C -0.0116(5) 0.4407(4) 0.7564(3) 0.0305(16) Uani 1 1 d . . . . .
C47 C 0.3496(7) 0.1359(5) 0.3651(4) 0.042(2) Uani 1 1 d . . . . .
C44 C 0.4758(7) 0.2306(5) 0.4841(4) 0.045(2) Uani 1 1 d . . . . .
C12 C 0.0465(6) 0.3893(4) 0.7194(3) 0.0314(16) Uani 1 1 d . . . . .
C4 C 0.2954(6) 0.1339(4) 0.8131(4) 0.0382(18) Uani 1 1 d . . . . .
C25 C 0.1978(6) 0.3363(4) 0.5220(3) 0.0329(16) Uani 1 1 d . . . . .
H25 H 0.2551 0.3117 0.5336 0.040 Uiso 1 1 calc R . . . .
C10 C 0.1153(6) 0.3532(4) 0.6254(3) 0.0309(16) Uani 1 1 d . . . . .
C29 C 0.3651(7) 0.3633(6) 0.6806(4) 0.048(2) Uani 1 1 d . . . . .
C15 C -0.1397(6) 0.5339(5) 0.7940(4) 0.0390(18) Uani 1 1 d . . . . .
C23 C 0.0324(6) 0.4087(5) 0.4873(4) 0.0405(19) Uani 1 1 d . . . . .
H23 H -0.0240 0.4326 0.4744 0.049 Uiso 1 1 calc R . . . .
C22 C 0.0322(6) 0.4031(4) 0.5439(3) 0.0362(18) Uani 1 1 d . . . . .
H22 H -0.0229 0.4247 0.5692 0.043 Uiso 1 1 calc R . . . .
C49 C 0.1862(7) 0.2116(5) 0.3741(4) 0.043(2) Uani 1 1 d . . . . .
C32 C 0.2748(9) 0.5077(6) 0.8689(5) 0.060(3) Uani 1 1 d . . . . .
C52 C 0.4624(8) 0.2871(5) 0.2441(4) 0.054(3) Uani 1 1 d . . . . .
C18 C -0.0647(6) 0.5069(4) 0.8332(4) 0.0377(18) Uani 1 1 d . . . . .
C3 C 0.3218(8) 0.0244(5) 0.7657(5) 0.054(2) Uani 1 1 d . . . . .
H3A H 0.3412 0.0094 0.7290 0.082 Uiso 1 1 calc GR . . . .
H3B H 0.2544 0.0213 0.7838 0.082 Uiso 1 1 calc GR . . . .
H3C H 0.3632 -0.0059 0.7901 0.082 Uiso 1 1 calc GR . . . .
C27 C 0.2423(7) 0.4721(5) 0.6859(4) 0.048(2) Uani 1 1 d . . . . .
C37 C 0.3664(9) 0.3103(7) 0.9218(6) 0.071(3) Uani 1 1 d . . . . .
C1 C 0.3321(6) 0.1008(5) 0.7566(4) 0.0398(19) Uani 1 1 d . . . . .
C28 C 0.3224(8) 0.4299(6) 0.6546(4) 0.056(3) Uani 1 1 d . . . . .
H28 H 0.3479 0.4466 0.6157 0.067 Uiso 1 1 calc R . . . .
C48 C 0.2502(7) 0.1464(5) 0.3659(4) 0.048(2) Uani 1 1 d . . . . .
H48 H 0.2265 0.1097 0.3608 0.058 Uiso 1 1 calc R . . . .
C19 C -0.0005(8) 0.5583(5) 0.8278(5) 0.055(3) Uani 1 1 d . . . . .
H19A H 0.0269 0.5751 0.7877 0.083 Uiso 1 1 calc GR . . . .
H19B H 0.0519 0.5343 0.8466 0.083 Uiso 1 1 calc GR . . . .
H19C H -0.0396 0.5981 0.8458 0.083 Uiso 1 1 calc GR . . . .
C54 C 0.5795(8) 0.2753(5) 0.3005(5) 0.054(2) Uani 1 1 d . . . . .
C34 C 0.4150(8) 0.4738(7) 0.7905(5) 0.062(3) Uani 1 1 d . . . . .
C17 C -0.1586(9) 0.6140(5) 0.7706(5) 0.059(3) Uani 1 1 d . . . . .
H17C H -0.2068 0.6262 0.7482 0.088 Uiso 1 1 calc GR . . . .
H17D H -0.0982 0.6269 0.7465 0.088 Uiso 1 1 calc GR . . . .
H17E H -0.1826 0.6394 0.8023 0.088 Uiso 1 1 calc GR . . . .
C5 C 0.2137(7) 0.1007(5) 0.8579(4) 0.049(2) Uani 1 1 d . . . . .
H5A H 0.1655 0.0982 0.8392 0.074 Uiso 1 1 calc GR . . . .
H5B H 0.1826 0.1296 0.8871 0.074 Uiso 1 1 calc GR . . . .
H5C H 0.2415 0.0535 0.8754 0.074 Uiso 1 1 calc GR . . . .
C43 C 0.5164(7) 0.2882(5) 0.4782(4) 0.046(2) Uani 1 1 d . . . . .
H43 H 0.5720 0.2822 0.4918 0.055 Uiso 1 1 calc R . . . .
C6 C 0.3748(7) 0.1358(6) 0.8401(4) 0.053(2) Uani 1 1 d . . . . .
H6A H 0.3457 0.1590 0.8730 0.079 Uiso 1 1 calc GR . . . .
H6B H 0.4210 0.1618 0.8122 0.079 Uiso 1 1 calc GR . . . .
H6C H 0.4084 0.0880 0.8522 0.079 Uiso 1 1 calc GR . . . .
C41 C 0.5077(9) 0.4197(6) 0.4564(5) 0.061(3) Uani 1 1 d . . . . .
C20 C -0.1079(8) 0.4792(6) 0.8966(4) 0.057(3) Uani 1 1 d . . . . .
H20A H -0.0555 0.4547 0.9152 0.086 Uiso 1 1 calc GR . . . .
H20B H -0.1488 0.4469 0.8996 0.086 Uiso 1 1 calc GR . . . .
H20C H -0.1468 0.5186 0.9152 0.086 Uiso 1 1 calc GR . . . .
C53 C 0.5596(9) 0.2718(7) 0.2504(5) 0.066(3) Uani 1 1 d . . . . .
H53 H 0.6118 0.2589 0.2196 0.079 Uiso 1 1 calc R . . . .
C30 C 0.4514(10) 0.3187(8) 0.6422(5) 0.071(3) Uani 1 1 d . . . . .
C33 C 0.3694(9) 0.5134(7) 0.8346(5) 0.068(3) Uani 1 1 d . . . . .
H33 H 0.4022 0.5438 0.8414 0.082 Uiso 1 1 calc R . . . .
C51 C 0.4494(11) 0.2870(8) 0.1851(5) 0.081(4) Uani 1 1 d . . . . .
C35 C 0.5129(10) 0.4967(12) 0.7504(7) 0.125(7) Uani 1 1 d . . . . .
C45 C 0.5199(9) 0.1586(7) 0.5177(5) 0.067(3) Uani 1 1 d . . . . .
C16 C -0.2398(8) 0.5106(7) 0.8208(5) 0.065(3) Uani 1 1 d . . . . .
H16A H -0.2283 0.4597 0.8330 0.098 Uiso 1 1 calc GR . . . .
H16B H -0.2780 0.5245 0.7924 0.098 Uiso 1 1 calc GR . . . .
H16C H -0.2752 0.5331 0.8535 0.098 Uiso 1 1 calc GR . . . .
C26 C 0.1928(10) 0.5411(7) 0.6512(5) 0.072(3) Uani 1 1 d . U . . .
C50 C 0.0761(8) 0.2196(6) 0.3796(6) 0.062(3) Uani 1 1 d . . . . .
C46 C 0.4159(10) 0.0637(6) 0.3559(6) 0.068(3) Uani 1 1 d . . . . .
C40 C 0.1074(9) 0.3283(8) 1.0174(4) 0.073(4) Uani 1 1 d . . . . .
C38 C 0.2887(9) 0.3164(7) 0.9689(5) 0.075(4) Uani 1 1 d . . . . .
H38 H 0.2995 0.3131 1.0050 0.090 Uiso 1 1 calc R . . . .
Gd3 Gd 0.06227(3) 0.99486(2) 0.21292(2) 0.03868(12) Uani 1 1 d . . . . .
F38 F 0.1474(7) 0.9895(4) 0.3942(3) 0.094(3) Uani 1 1 d . . . . .
F41 F 0.3154(5) 0.7648(4) 0.1910(3) 0.0745(19) Uani 1 1 d . . . . .
F54 F -0.1894(5) 1.0806(4) 0.0978(3) 0.079(2) Uani 1 1 d . . . . .
F49 F -0.0496(6) 1.2430(4) 0.2656(4) 0.092(2) Uani 1 1 d . . . . .
F52 F -0.1973(8) 1.1914(4) 0.0842(4) 0.113(3) Uani 1 1 d . . . . .
F51 F -0.0532(8) 1.2978(4) 0.1797(4) 0.116(3) Uani 1 1 d . . . . .
F39 F 0.0962(7) 0.8930(5) 0.4226(3) 0.107(3) Uani 1 1 d . . . . .
F42 F 0.3945(6) 0.8525(6) 0.1589(4) 0.115(3) Uani 1 1 d . . . . .
F53 F -0.2798(6) 1.1391(5) 0.1618(4) 0.101(3) Uani 1 1 d . . . . .
F48 F 0.2564(8) 1.1397(6) -0.0062(3) 0.129(4) Uani 1 1 d . . . . .
F40 F 0.4101(7) 0.7833(6) 0.2371(5) 0.146(5) Uani 1 1 d . . . . .
F37 F 0.2487(7) 0.8912(5) 0.4019(3) 0.113(3) Uani 1 1 d . . . . .
F44 F 0.3996(8) 1.1248(7) 0.1442(4) 0.147(5) Uani 1 1 d . . . . .
F47 F 0.1076(9) 1.1367(6) 0.0149(4) 0.138(4) Uani 1 1 d . . . . .
F43 F 0.4098(8) 1.0237(6) 0.1978(6) 0.158(5) Uani 1 1 d . . . . .
F50 F 0.0833(7) 1.2390(5) 0.1993(5) 0.117(3) Uani 1 1 d . . . . .
F45 F 0.3145(9) 1.1118(7) 0.2303(4) 0.143(4) Uani 1 1 d . . . . .
F46 F 0.2171(10) 1.0441(5) -0.0017(3) 0.147(5) Uani 1 1 d . . . . .
O19 O 0.0283(4) 0.9148(3) 0.1651(2) 0.0389(13) Uani 1 1 d . . . . .
O20 O -0.0874(5) 0.9803(3) 0.2841(2) 0.0395(13) Uani 1 1 d . . . . .
O18 O 0.1356(5) 0.6706(3) 0.1763(2) 0.0442(14) Uani 1 1 d . . . . .
O25 O -0.0776(5) 1.0540(3) 0.1715(3) 0.0456(15) Uani 1 1 d . . . . .
O22 O 0.0985(5) 0.9582(3) 0.3058(3) 0.0482(16) Uani 1 1 d . . . . .
O27 O 0.2120(5) 1.0315(4) 0.2042(3) 0.0512(16) Uani 1 1 d . . . . .
O26 O 0.1279(5) 1.0399(4) 0.1144(2) 0.0485(16) Uani 1 1 d . . . . .
O24 O 0.0201(6) 1.1138(3) 0.2248(3) 0.0550(17) Uani 1 1 d . . . . .
O21 O -0.1297(6) 0.8256(4) 0.4606(3) 0.063(2) Uani 1 1 d . . . . .
O23 O 0.1937(5) 0.8918(3) 0.2101(3) 0.0472(15) Uani 1 1 d . . . . .
N7 N 0.0678(5) 0.8525(4) 0.1506(3) 0.0348(15) Uani 1 1 d . . . . .
N9 N -0.1353(6) 0.8836(4) 0.4220(3) 0.0414(17) Uani 1 1 d . . . . .
N8 N -0.1153(5) 0.9557(4) 0.3386(3) 0.0400(16) Uani 1 1 d . . . . .
N6 N 0.1162(5) 0.7373(4) 0.1559(3) 0.0372(15) Uani 1 1 d . . . . .
N10 N 0.2449(6) 0.5382(4) 0.3880(3) 0.0464(18) Uani 1 1 d . . . . .
C57 C -0.1780(13) 0.9702(7) 0.4864(5) 0.097(5) Uani 1 1 d . . . . .
H57A H -0.1931 0.9348 0.5204 0.145 Uiso 1 1 calc GR . . . .
H57B H -0.2164 1.0162 0.4937 0.145 Uiso 1 1 calc GR . . . .
H57C H -0.1091 0.9708 0.4768 0.145 Uiso 1 1 calc GR . . . .
C65 C 0.1060(6) 0.7233(4) 0.3404(3) 0.0310(16) Uani 1 1 d . . . . .
C80 C 0.1976(6) 0.5964(4) 0.3577(4) 0.0387(18) Uani 1 1 d . . . . .
H80 H 0.1841 0.5914 0.3244 0.046 Uiso 1 1 calc R . . . .
C66 C 0.1188(6) 0.7268(4) 0.2809(4) 0.0363(18) Uani 1 1 d . . . . .
H66 H 0.1665 0.6929 0.2618 0.044 Uiso 1 1 calc R . . . .
C68 C -0.0128(6) 0.8323(4) 0.2784(3) 0.0294(15) Uani 1 1 d . . . . .
H68 H -0.0545 0.8672 0.2585 0.035 Uiso 1 1 calc R . . . .
C67 C 0.0588(6) 0.7821(4) 0.2506(3) 0.0319(16) Uani 1 1 d . . . . .
C76 C 0.1674(6) 0.6631(4) 0.3725(3) 0.0351(17) Uani 1 1 d . . . . .
C63 C -0.0219(6) 0.8302(4) 0.3371(4) 0.0336(17) Uani 1 1 d . . . . .
C62 C -0.0909(6) 0.8877(4) 0.3655(3) 0.0328(16) Uani 1 1 d . . . . .
C64 C 0.0366(6) 0.7748(4) 0.3679(3) 0.0341(17) Uani 1 1 d . . . . .
H64 H 0.0284 0.7727 0.4072 0.041 Uiso 1 1 calc R . . . .
C70 C 0.1200(6) 0.7650(5) 0.0926(3) 0.0379(18) Uani 1 1 d . . . . .
C84 C 0.1721(9) 0.9190(5) 0.3231(4) 0.053(3) Uani 1 1 d . . . . .
C69 C 0.0798(6) 0.7907(4) 0.1874(3) 0.0340(17) Uani 1 1 d . . . . .
C73 C 0.1142(6) 0.8456(4) 0.0890(3) 0.0347(17) Uani 1 1 d . . . . .
C79 C 0.2629(8) 0.5454(5) 0.4364(4) 0.055(3) Uani 1 1 d . . . . .
H79 H 0.2922 0.5052 0.4591 0.066 Uiso 1 1 calc R . . . .
C56 C -0.2019(8) 0.9529(5) 0.4375(4) 0.049(2) Uani 1 1 d . . . . .
C75 C 0.2153(7) 0.8651(5) 0.0740(4) 0.049(2) Uani 1 1 d . . . . .
H75A H 0.2069 0.9120 0.0816 0.073 Uiso 1 1 calc GR . . . .
H75B H 0.2463 0.8644 0.0338 0.073 Uiso 1 1 calc GR . . . .
H75C H 0.2559 0.8311 0.0973 0.073 Uiso 1 1 calc GR . . . .
C74 C 0.0504(8) 0.8968(5) 0.0507(4) 0.049(2) Uani 1 1 d . . . . .
H74A H -0.0145 0.8867 0.0627 0.073 Uiso 1 1 calc GR . . . .
H74B H 0.0792 0.8912 0.0112 0.073 Uiso 1 1 calc GR . . . .
H74C H 0.0460 0.9450 0.0540 0.073 Uiso 1 1 calc GR . . . .
C71 C 0.0314(8) 0.7483(5) 0.0827(4) 0.050(2) Uani 1 1 d . . . . .
H71A H 0.0354 0.6976 0.0925 0.075 Uiso 1 1 calc GR . . . .
H71B H 0.0301 0.7646 0.0427 0.075 Uiso 1 1 calc GR . . . .
H71C H -0.0277 0.7719 0.1065 0.075 Uiso 1 1 calc GR . . . .
C87 C -0.1111(8) 1.1173(5) 0.1542(4) 0.047(2) Uani 1 1 d . . . . .
C77 C 0.1905(7) 0.6697(5) 0.4228(4) 0.046(2) Uani 1 1 d . . . . .
H77 H 0.1728 0.7135 0.4346 0.055 Uiso 1 1 calc R . . . .
C86 C -0.1940(8) 1.1329(6) 0.1233(5) 0.058(3) Uani 1 1 d . . . . .
C82 C 0.2551(8) 0.8639(6) 0.2387(5) 0.057(3) Uani 1 1 d . . . . .
C78 C 0.2394(8) 0.6104(6) 0.4539(4) 0.058(3) Uani 1 1 d . . . . .
H78 H 0.2565 0.6141 0.4864 0.070 Uiso 1 1 calc R . . . .
C72 C 0.2168(8) 0.7262(5) 0.0563(4) 0.056(3) Uani 1 1 d . . . . .
H72A H 0.2715 0.7286 0.0696 0.084 Uiso 1 1 calc GR . . . .
H72B H 0.2247 0.7487 0.0163 0.084 Uiso 1 1 calc GR . . . .
H72C H 0.2143 0.6772 0.0603 0.084 Uiso 1 1 calc GR . . . .
C59 C -0.1801(8) 1.0051(5) 0.3791(4) 0.046(2) Uani 1 1 d . . . . .
C92 C 0.1921(8) 1.0746(5) 0.0866(4) 0.053(2) Uani 1 1 d . . . . .
C89 C -0.0266(9) 1.1715(5) 0.1984(5) 0.055(3) Uani 1 1 d . . . . .
C91 C 0.1953(12) 1.0992(8) 0.0232(5) 0.080(4) Uani 1 1 d . . . . .
C85 C 0.1693(10) 0.9232(7) 0.3849(5) 0.070(3) Uani 1 1 d . . . . .
C90 C -0.0108(12) 1.2376(6) 0.2110(7) 0.079(4) Uani 1 1 d . . . . .
C94 C 0.2650(8) 1.0681(6) 0.1660(5) 0.059(3) Uani 1 1 d . . . . .
C93 C 0.2620(9) 1.0926(7) 0.1071(5) 0.070(3) Uani 1 1 d . . . . .
H93 H 0.3055 1.1203 0.0822 0.084 Uiso 1 1 calc R . . . .
C61 C -0.2721(9) 1.0421(7) 0.3556(5) 0.077(4) Uani 1 1 d . . . . .
H61A H -0.2534 1.0728 0.3191 0.115 Uiso 1 1 calc GR . . . .
H61B H -0.3189 1.0700 0.3827 0.115 Uiso 1 1 calc GR . . . .
H61C H -0.3013 1.0068 0.3505 0.115 Uiso 1 1 calc GR . . . .
C88 C -0.0865(8) 1.1779(5) 0.1621(4) 0.055(3) Uani 1 1 d . . . . .
H88 H -0.1109 1.2229 0.1426 0.066 Uiso 1 1 calc R . . . .
C60 C -0.1230(9) 1.0603(6) 0.3765(5) 0.062(3) Uani 1 1 d . . . . .
H60A H -0.0675 1.0375 0.3929 0.093 Uiso 1 1 calc GR . . . .
H60B H -0.1652 1.0961 0.3980 0.093 Uiso 1 1 calc GR . . . .
H60C H -0.1003 1.0821 0.3369 0.093 Uiso 1 1 calc GR . . . .
C83 C 0.2508(8) 0.8731(6) 0.2949(5) 0.058(3) Uani 1 1 d . . . . .
H83 H 0.3014 0.8481 0.3127 0.070 Uiso 1 1 calc R . . . .
C81 C 0.3441(9) 0.8115(8) 0.2097(7) 0.083(4) Uani 1 1 d . . . . .
C95 C 0.3513(11) 1.0809(8) 0.1822(6) 0.077(4) Uani 1 1 d . . . . .
C58 C -0.3058(10) 0.9359(7) 0.4569(7) 0.090(4) Uani 1 1 d . . . . .
H58A H -0.3163 0.9168 0.4275 0.135 Uiso 1 1 calc GR . . . .
H58B H -0.3545 0.9789 0.4630 0.135 Uiso 1 1 calc GR . . . .
H58C H -0.3112 0.9015 0.4923 0.135 Uiso 1 1 calc GR . . . .

loop_
_atom_site_aniso_label
_atom_site_aniso_U_11
_atom_site_aniso_U_22
_atom_site_aniso_U_33
_atom_site_aniso_U_23
_atom_site_aniso_U_13
_atom_site_aniso_U_12
Gd1 0.0357(2) 0.0485(3) 0.0307(2) -0.01171(17) -0.00825(16) -0.00990(18)
Gd2 0.0328(2) 0.0317(2) 0.0351(2) -0.01076(16) -0.01196(16) 0.00000(15)
F17 0.138(9) 0.201(11) 0.059(5) 0.047(6) -0.015(5) 0.031(8)
F33 0.061(5) 0.186(10) 0.154(9) -0.093(8) -0.018(6) 0.025(6)
F31 0.051(5) 0.327(18) 0.115(8) -0.076(10) -0.029(5) 0.005(7)
F12 0.163(4) 0.163(4) 0.163(4) -0.0886(13) -0.0390(14) 0.0133(13)
F32 0.096(8) 0.132(10) 0.39(2) 0.017(12) -0.102(11) -0.050(7)
F1 0.085(4) 0.273(4) 0.164(4) -0.0335(12) -0.0444(13) -0.0387(13)
F3 0.164(5) 0.184(5) 0.184(5) -0.0359(13) -0.0484(15) 0.0198(13)
F2 0.097(4) 0.336(4) 0.156(4) -0.0762(12) -0.0493(14) -0.0412(13)
F11 0.192(4) 0.195(4) 0.201(4) -0.1453(13) -0.0085(13) -0.0369(13)
F10 0.452(4) 0.131(4) 0.072(4) -0.0421(12) -0.0255(13) -0.0479(12)
F21 0.061(4) 0.090(5) 0.094(5) -0.021(4) -0.040(4) -0.025(3)
F19 0.089(5) 0.063(4) 0.109(6) -0.033(4) -0.051(5) -0.004(4)
F26 0.063(4) 0.074(5) 0.153(8) 0.015(5) -0.065(5) -0.015(4)
F14 0.100(6) 0.099(6) 0.072(5) -0.019(4) 0.031(4) -0.029(5)
F20 0.136(7) 0.098(6) 0.110(6) 0.022(5) -0.067(6) -0.081(5)
F15 0.116(7) 0.120(7) 0.104(6) -0.071(6) 0.001(5) -0.034(6)
F24 0.136(7) 0.051(4) 0.088(5) -0.015(4) -0.041(5) 0.034(4)
F18 0.071(5) 0.078(5) 0.103(6) 0.024(4) -0.019(4) 0.000(4)
F30 0.079(5) 0.054(4) 0.209(10) -0.062(6) -0.018(6) -0.010(4)
F23 0.146(8) 0.073(5) 0.058(4) 0.020(4) -0.031(5) -0.020(5)
F25 0.060(5) 0.255(14) 0.098(7) -0.025(8) -0.010(5) -0.042(7)
F29 0.100(6) 0.084(6) 0.131(8) -0.061(5) 0.031(6) -0.001(5)
F22 0.115(7) 0.101(7) 0.249(13) 0.065(8) -0.130(9) -0.027(6)
F36 0.113(7) 0.250(13) 0.106(7) -0.129(8) -0.062(6) 0.104(8)
F7 0.144(3) 0.208(3) 0.149(3) -0.0489(12) -0.0380(13) -0.0996(13)
F13 0.072(5) 0.169(9) 0.074(5) -0.030(6) -0.005(4) 0.013(5)
F27 0.085(6) 0.082(6) 0.314(16) -0.044(8) -0.090(8) -0.026(5)
F28 0.166(9) 0.062(5) 0.156(9) -0.031(5) -0.102(8) 0.048(5)
F9 0.101(4) 0.158(4) 0.284(4) -0.0366(13) 0.0317(14) -0.0422(14)
F6 0.120(3) 0.163(3) 0.105(3) -0.0303(11) -0.0138(12) -0.0812(12)
F4 0.168(4) 0.377(4) 0.073(4) -0.0376(12) -0.0504(14) -0.0437(12)
F35 0.230(14) 0.138(9) 0.078(6) -0.005(6) -0.077(7) 0.007(9)
F16 0.147(4) 0.132(4) 0.186(4) -0.0239(12) -0.0884(13) -0.0308(12)
F8 0.174(4) 0.533(4) 0.088(4) 0.0122(12) -0.0606(14) -0.1834(13)
F34 0.112(8) 0.223(13) 0.096(7) -0.094(8) -0.041(6) 0.000(8)
F5 0.185(4) 0.186(4) 0.186(4) -0.1204(13) 0.0652(13) -0.0532(13)
O17 0.039(3) 0.035(3) 0.034(3) -0.003(2) -0.012(2) -0.001(2)
O12 0.041(3) 0.037(3) 0.047(3) -0.008(3) -0.024(3) -0.007(2)
O2 0.030(3) 0.041(3) 0.029(3) -0.007(2) -0.011(2) -0.002(2)
O13 0.043(3) 0.038(3) 0.059(4) -0.012(3) -0.023(3) -0.003(3)
O11 0.046(4) 0.037(3) 0.045(3) -0.003(3) -0.016(3) -0.004(3)
O3 0.044(3) 0.038(3) 0.036(3) -0.013(2) -0.013(3) 0.000(3)
O10 0.051(4) 0.066(4) 0.027(3) -0.006(3) -0.013(3) -0.010(3)
O1 0.056(4) 0.053(4) 0.049(4) -0.018(3) -0.032(3) 0.010(3)
O14 0.049(4) 0.037(3) 0.060(4) -0.023(3) -0.018(3) 0.003(3)
O6 0.044(4) 0.057(4) 0.041(3) -0.002(3) -0.010(3) -0.017(3)
O5 0.056(4) 0.057(4) 0.032(3) -0.012(3) -0.004(3) -0.019(3)
O8 0.042(4) 0.064(4) 0.048(4) -0.024(3) -0.009(3) -0.015(3)
O4 0.053(4) 0.036(3) 0.041(3) -0.019(3) -0.018(3) 0.003(3)
O16 0.049(4) 0.055(4) 0.045(4) -0.021(3) -0.015(3) 0.006(3)
O15 0.041(4) 0.055(4) 0.043(3) -0.019(3) -0.005(3) -0.005(3)
O7 0.051(4) 0.087(5) 0.050(4) -0.020(4) -0.008(3) -0.031(4)
O9 0.055(4) 0.082(5) 0.045(4) -0.020(4) -0.014(3) -0.005(4)
N2 0.035(4) 0.031(3) 0.032(3) -0.012(3) -0.010(3) 0.000(3)
N5 0.035(4) 0.042(4) 0.037(4) -0.013(3) -0.015(3) 0.003(3)
N3 0.034(4) 0.035(4) 0.033(3) -0.011(3) -0.010(3) 0.000(3)
N1 0.043(4) 0.038(4) 0.036(4) -0.012(3) -0.017(3) -0.001(3)
N4 0.039(4) 0.038(4) 0.029(3) -0.007(3) -0.009(3) 0.003(3)
C2 0.037(5) 0.063(6) 0.047(5) -0.005(5) -0.006(4) 0.014(4)
C39 0.060(6) 0.055(6) 0.034(4) -0.017(4) -0.010(4) -0.006(5)
C55 0.051(7) 0.128(13) 0.075(9) -0.045(9) -0.002(6) -0.015(8)
C31 0.120(11) 0.088(10) 0.090(10) -0.047(8) -0.049(9) 0.003(8)
C36 0.101(5) 0.161(5) 0.120(5) -0.0252(13) -0.0337(15) -0.0282(14)
C21 0.034(4) 0.026(4) 0.031(4) 0.001(3) -0.016(3) -0.007(3)
C9 0.038(4) 0.035(4) 0.034(4) -0.011(3) -0.016(3) -0.005(3)
C7 0.034(4) 0.027(4) 0.033(4) -0.008(3) -0.009(3) 0.000(3)
C11 0.038(4) 0.032(4) 0.032(4) -0.007(3) -0.010(3) -0.007(3)
C13 0.037(4) 0.027(4) 0.028(4) -0.005(3) -0.012(3) -0.008(3)
C8 0.043(4) 0.025(4) 0.033(4) -0.003(3) -0.018(3) -0.006(3)
C42 0.035(4) 0.043(5) 0.045(5) -0.014(4) -0.008(4) -0.006(4)
C24 0.037(4) 0.039(5) 0.037(4) -0.008(3) -0.014(4) 0.002(3)
C14 0.027(4) 0.033(4) 0.028(4) -0.007(3) -0.008(3) 0.001(3)
C47 0.053(5) 0.032(4) 0.040(5) -0.013(4) -0.011(4) -0.001(4)
C44 0.048(5) 0.046(5) 0.036(4) -0.008(4) -0.015(4) 0.003(4)
C12 0.034(4) 0.032(4) 0.028(4) -0.010(3) -0.005(3) -0.005(3)
C4 0.040(5) 0.037(4) 0.035(4) -0.003(3) -0.016(4) -0.001(3)
C25 0.030(4) 0.038(4) 0.030(4) -0.006(3) -0.007(3) -0.005(3)
C10 0.029(4) 0.035(4) 0.031(4) -0.006(3) -0.010(3) -0.008(3)
C29 0.053(6) 0.066(6) 0.036(5) -0.013(4) -0.006(4) -0.031(5)
C15 0.038(4) 0.040(5) 0.043(5) -0.009(4) -0.018(4) -0.003(3)
C23 0.033(4) 0.051(5) 0.037(4) -0.011(4) -0.013(4) -0.001(4)
C22 0.034(4) 0.041(5) 0.028(4) -0.004(3) -0.005(3) -0.002(3)
C49 0.051(5) 0.045(5) 0.038(4) -0.003(4) -0.021(4) -0.012(4)
C32 0.066(7) 0.053(6) 0.070(7) -0.028(5) -0.023(6) -0.007(5)
C52 0.071(7) 0.042(5) 0.046(5) -0.019(4) -0.018(5) 0.006(5)
C18 0.047(5) 0.027(4) 0.041(4) -0.016(3) -0.016(4) 0.003(3)
C3 0.060(6) 0.034(5) 0.063(6) -0.010(4) -0.020(5) 0.006(4)
C27 0.054(6) 0.061(6) 0.040(5) 0.000(4) -0.016(4) -0.034(5)
C37 0.053(7) 0.098(9) 0.078(8) -0.035(7) -0.036(6) 0.002(6)
C1 0.034(4) 0.044(5) 0.036(4) -0.006(4) -0.013(4) 0.004(4)
C28 0.058(6) 0.078(7) 0.028(4) -0.006(5) 0.008(4) -0.033(5)
C48 0.053(6) 0.038(5) 0.057(6) -0.014(4) -0.012(5) -0.012(4)
C19 0.061(6) 0.043(5) 0.071(7) -0.019(5) -0.023(5) -0.011(5)
C54 0.054(6) 0.047(6) 0.059(6) -0.020(5) -0.008(5) -0.004(4)
C34 0.058(7) 0.084(8) 0.058(6) -0.014(6) -0.020(5) -0.030(6)
C17 0.090(8) 0.029(5) 0.065(6) -0.020(4) -0.038(6) 0.006(5)
C5 0.050(6) 0.043(5) 0.048(5) -0.006(4) -0.011(4) -0.001(4)
C43 0.041(5) 0.058(6) 0.039(5) -0.012(4) -0.017(4) -0.003(4)
C6 0.049(6) 0.059(6) 0.053(6) -0.011(5) -0.031(5) 0.005(4)
C41 0.064(7) 0.066(7) 0.062(7) -0.001(6) -0.031(6) -0.022(6)
C20 0.056(6) 0.066(7) 0.030(4) -0.012(4) -0.001(4) 0.012(5)
C53 0.059(7) 0.082(8) 0.048(6) -0.026(6) -0.011(5) 0.009(6)
C30 0.074(8) 0.088(9) 0.043(6) -0.009(6) -0.009(6) -0.013(7)
C33 0.058(7) 0.090(9) 0.070(7) -0.020(7) -0.010(6) -0.040(6)
C51 0.089(10) 0.098(10) 0.044(6) -0.025(7) -0.028(6) 0.021(8)
C35 0.042(7) 0.26(2) 0.111(11) -0.127(13) -0.004(7) -0.030(10)
C45 0.069(8) 0.066(7) 0.065(7) 0.001(6) -0.039(6) 0.003(6)
C16 0.051(6) 0.092(9) 0.061(7) -0.035(6) -0.004(5) -0.020(6)
C26 0.078(9) 0.074(7) 0.064(7) 0.020(6) -0.032(6) -0.032(6)
C50 0.056(6) 0.046(6) 0.090(9) 0.003(6) -0.033(6) -0.019(5)
C46 0.074(8) 0.043(6) 0.093(9) -0.037(6) -0.017(7) -0.007(5)
C40 0.073(8) 0.121(11) 0.035(5) -0.040(6) -0.003(5) -0.023(7)
C38 0.068(8) 0.113(11) 0.044(6) -0.026(6) -0.027(6) 0.005(7)
Gd3 0.0519(3) 0.0341(2) 0.0359(2) -0.00228(16) -0.01999(19) -0.01228(18)
F38 0.150(8) 0.085(5) 0.078(5) -0.026(4) -0.061(5) -0.029(5)
F41 0.055(4) 0.068(4) 0.096(5) -0.028(4) -0.008(4) -0.006(3)
F54 0.087(5) 0.089(5) 0.074(4) -0.018(4) -0.048(4) -0.009(4)
F49 0.110(6) 0.083(5) 0.106(6) -0.048(5) -0.033(5) -0.022(4)
F52 0.167(9) 0.075(5) 0.107(6) 0.036(5) -0.094(6) -0.026(5)
F51 0.180(9) 0.043(4) 0.147(8) -0.006(5) -0.075(7) -0.028(5)
F39 0.162(8) 0.144(8) 0.049(4) 0.005(4) -0.045(5) -0.090(7)
F42 0.072(5) 0.153(9) 0.115(7) -0.035(6) 0.007(5) -0.041(6)
F53 0.059(5) 0.125(7) 0.114(6) -0.038(5) -0.032(5) 0.017(4)
F48 0.181(10) 0.171(9) 0.062(5) 0.038(5) -0.044(6) -0.119(8)
F40 0.086(6) 0.195(11) 0.164(10) -0.087(8) -0.080(7) 0.064(7)
F37 0.122(7) 0.153(8) 0.081(5) -0.023(5) -0.075(5) 0.002(6)
F44 0.170(10) 0.210(12) 0.115(7) 0.032(7) -0.065(7) -0.152(10)
F47 0.157(10) 0.174(10) 0.089(6) 0.033(6) -0.083(7) -0.035(8)
F43 0.112(8) 0.130(9) 0.264(15) 0.006(9) -0.133(9) -0.021(7)
F50 0.094(6) 0.084(6) 0.190(10) -0.042(6) -0.025(6) -0.041(5)
F45 0.160(10) 0.214(12) 0.113(7) -0.065(8) -0.044(7) -0.095(9)
F46 0.313(16) 0.099(7) 0.036(4) -0.003(4) -0.038(6) -0.069(8)
O19 0.051(4) 0.027(3) 0.041(3) -0.007(2) -0.018(3) -0.002(2)
O20 0.054(4) 0.034(3) 0.030(3) -0.007(2) -0.014(3) -0.005(3)
O18 0.059(4) 0.034(3) 0.035(3) -0.008(2) -0.009(3) -0.003(3)
O25 0.055(4) 0.036(3) 0.047(3) 0.000(3) -0.025(3) -0.003(3)
O22 0.063(4) 0.053(4) 0.035(3) 0.003(3) -0.024(3) -0.020(3)
O27 0.063(4) 0.054(4) 0.046(4) 0.003(3) -0.025(3) -0.026(3)
O26 0.067(4) 0.054(4) 0.032(3) 0.002(3) -0.018(3) -0.027(3)
O24 0.083(5) 0.034(3) 0.056(4) -0.005(3) -0.030(4) -0.014(3)
O21 0.083(5) 0.050(4) 0.034(3) 0.002(3) -0.004(3) 0.002(4)
O23 0.046(4) 0.051(4) 0.053(4) -0.012(3) -0.023(3) -0.009(3)
N7 0.040(4) 0.032(4) 0.034(3) -0.004(3) -0.015(3) -0.006(3)
N9 0.052(4) 0.039(4) 0.028(3) -0.005(3) -0.011(3) -0.001(3)
N8 0.047(4) 0.036(4) 0.038(4) -0.011(3) -0.015(3) 0.000(3)
N6 0.044(4) 0.032(4) 0.038(4) -0.009(3) -0.017(3) -0.001(3)
N10 0.054(5) 0.031(4) 0.047(4) -0.003(3) -0.019(4) 0.006(3)
C57 0.191(17) 0.058(8) 0.049(7) -0.008(6) -0.045(9) -0.025(9)
C65 0.032(4) 0.031(4) 0.035(4) -0.013(3) -0.013(3) -0.003(3)
C80 0.041(5) 0.035(4) 0.040(4) -0.005(4) -0.016(4) -0.002(3)
C66 0.038(4) 0.032(4) 0.040(4) -0.005(3) -0.018(4) -0.001(3)
C68 0.034(4) 0.028(4) 0.032(4) -0.007(3) -0.016(3) -0.005(3)
C67 0.034(4) 0.031(4) 0.032(4) -0.008(3) -0.007(3) -0.009(3)
C76 0.041(5) 0.030(4) 0.031(4) -0.003(3) -0.013(3) -0.001(3)
C63 0.030(4) 0.032(4) 0.040(4) -0.011(3) -0.012(3) 0.000(3)
C62 0.043(5) 0.027(4) 0.030(4) -0.005(3) -0.014(3) -0.003(3)
C64 0.042(5) 0.034(4) 0.030(4) -0.004(3) -0.014(3) -0.011(3)
C70 0.045(5) 0.043(5) 0.030(4) -0.011(3) -0.011(4) -0.008(4)
C84 0.078(7) 0.048(6) 0.044(5) 0.008(4) -0.033(5) -0.028(5)
C69 0.030(4) 0.039(4) 0.034(4) 0.000(3) -0.013(3) -0.009(3)
C73 0.043(5) 0.032(4) 0.031(4) -0.004(3) -0.012(3) -0.010(3)
C79 0.059(6) 0.047(6) 0.050(5) -0.002(4) -0.025(5) 0.010(5)
C56 0.071(7) 0.029(4) 0.043(5) -0.012(4) -0.011(5) -0.001(4)
C75 0.035(5) 0.053(6) 0.055(6) -0.008(4) -0.005(4) -0.012(4)
C74 0.063(6) 0.047(5) 0.038(5) -0.004(4) -0.022(4) -0.007(4)
C71 0.062(6) 0.055(6) 0.045(5) -0.010(4) -0.026(5) -0.015(5)
C87 0.061(6) 0.038(5) 0.044(5) -0.008(4) -0.018(4) -0.008(4)
C77 0.047(5) 0.042(5) 0.051(5) -0.013(4) -0.024(4) 0.003(4)
C86 0.061(7) 0.044(6) 0.058(6) 0.003(5) -0.020(5) 0.000(5)
C82 0.054(6) 0.066(7) 0.058(6) -0.010(5) -0.025(5) -0.011(5)
C78 0.053(6) 0.072(7) 0.045(5) -0.007(5) -0.025(5) 0.005(5)
C72 0.071(7) 0.051(6) 0.038(5) -0.013(4) -0.005(5) -0.006(5)
C59 0.067(6) 0.033(5) 0.034(4) -0.010(4) -0.016(4) 0.006(4)
C92 0.075(7) 0.046(5) 0.049(5) 0.000(4) -0.025(5) -0.026(5)
C89 0.076(7) 0.037(5) 0.053(6) -0.007(4) -0.014(5) -0.014(5)
C91 0.112(11) 0.101(10) 0.044(6) 0.020(7) -0.035(7) -0.063(9)
C85 0.095(9) 0.072(8) 0.067(7) -0.002(6) -0.055(7) -0.032(7)
C90 0.102(11) 0.036(6) 0.103(11) -0.008(6) -0.025(9) -0.024(6)
C94 0.063(7) 0.063(7) 0.063(6) -0.003(5) -0.035(6) -0.020(5)
C93 0.078(8) 0.089(9) 0.063(7) 0.015(6) -0.037(6) -0.054(7)
C61 0.068(8) 0.091(9) 0.055(6) -0.028(6) -0.019(6) 0.028(7)
C88 0.071(7) 0.038(5) 0.056(6) 0.004(4) -0.022(5) -0.017(5)
C60 0.086(8) 0.052(6) 0.056(6) -0.024(5) -0.009(6) -0.024(6)
C83 0.061(7) 0.054(6) 0.071(7) -0.005(5) -0.041(6) -0.009(5)
C81 0.050(7) 0.096(10) 0.107(11) -0.023(9) -0.040(7) 0.003(7)
C95 0.089(10) 0.087(9) 0.075(8) -0.002(7) -0.038(7) -0.045(8)
C58 0.065(8) 0.071(9) 0.108(11) -0.009(8) 0.005(8) -0.006(7)

loop_
_atom_type_symbol
_atom_type_description
_atom_type_scat_dispersion_real
_atom_type_scat_dispersion_imag
_atom_type_scat_source
C C 0.0033 0.0016 'International Tables Vol C Tables 4.2.6.8 and 6.1.1.4'
H H 0.0000 0.0000 'International Tables Vol C Tables 4.2.6.8 and 6.1.1.4'
F F 0.0171 0.0103 'International Tables Vol C Tables 4.2.6.8 and 6.1.1.4'
Gd Gd -0.1653 3.9035 'International Tables Vol C Tables 4.2.6.8 and 6.1.1.4'
N N 0.0061 0.0033 'International Tables Vol C Tables 4.2.6.8 and 6.1.1.4'
O O 0.0106 0.0060 'International Tables Vol C Tables 4.2.6.8 and 6.1.1.4'

loop_
_geom_angle_atom_site_label_1
_geom_angle_atom_site_label_2
_geom_angle_atom_site_label_3
_geom_angle
_geom_angle_site_symmetry_1
_geom_angle_site_symmetry_3
_geom_angle_publ_flag
O2 Gd1 O3 80.9(2) . . ?
O10 Gd1 O2 69.1(2) . . ?
O10 Gd1 O3 75.3(2) . . ?
O6 Gd1 O2 70.2(2) . . ?
O6 Gd1 O3 114.9(2) . . ?
O6 Gd1 O10 135.5(2) . . ?
O6 Gd1 O7 74.7(2) . . ?
O5 Gd1 O2 116.5(2) . . ?
O5 Gd1 O3 70.6(2) . . ?
O5 Gd1 O10 143.5(2) . . ?
O5 Gd1 O6 72.7(2) . . ?
O5 Gd1 O7 70.2(2) . . ?
O8 Gd1 O2 85.9(2) . . ?
O8 Gd1 O3 148.4(2) . . ?
O8 Gd1 O10 73.2(2) . . ?
O8 Gd1 O6 86.9(2) . . ?
O8 Gd1 O5 140.5(2) . . ?
O8 Gd1 O7 71.9(2) . . ?
O8 Gd1 O9 85.1(2) . . ?
O7 Gd1 O2 139.2(2) . . ?
O7 Gd1 O3 133.9(2) . . ?
O7 Gd1 O10 131.2(2) . . ?
O9 Gd1 O2 140.4(2) . . ?
O9 Gd1 O3 86.9(2) . . ?
O9 Gd1 O10 71.4(2) . . ?
O9 Gd1 O6 147.3(2) . . ?
O9 Gd1 O5 94.1(2) . . ?
O9 Gd1 O7 72.7(3) . . ?
O17 Gd2 O12 74.37(19) . . ?
O17 Gd2 O11 142.5(2) . . ?
O17 Gd2 O14 145.3(2) . . ?
O17 Gd2 O16 73.6(2) . . ?
O17 Gd2 N5 75.8(2) . . ?
O12 Gd2 N5 74.0(2) . . ?
O13 Gd2 O17 88.7(2) . . ?
O13 Gd2 O12 143.1(2) . . ?
O13 Gd2 O11 110.1(2) . . ?
O13 Gd2 O14 71.6(2) . . ?
O13 Gd2 O16 79.8(2) . . ?
O13 Gd2 O15 144.7(2) . . ?
O13 Gd2 N5 70.1(2) . . ?
O11 Gd2 O12 71.3(2) . . ?
O11 Gd2 O14 72.2(2) . . ?
O11 Gd2 O16 139.9(2) . . ?
O11 Gd2 N5 80.6(2) . . ?
O14 Gd2 O12 137.2(2) . . ?
O14 Gd2 O16 74.9(2) . . ?
O14 Gd2 N5 120.7(2) . . ?
O16 Gd2 O12 124.0(2) . . ?
O16 Gd2 N5 137.1(2) . . ?
O15 Gd2 O17 103.0(2) . . ?
O15 Gd2 O12 72.1(2) . . ?
O15 Gd2 O11 80.4(2) . . ?
O15 Gd2 O14 80.5(2) . . ?
O15 Gd2 O16 72.1(2) . . ?
O15 Gd2 N5 144.9(2) . . ?
Gd2 O17 H17A 109.3 . . ?
Gd2 O17 H17B 109.3 . . ?
H17A O17 H17B 104.5 . . ?
C42 O12 Gd2 127.5(5) . . ?
N2 O2 Gd1 139.7(5) . . ?
C49 O13 Gd2 136.2(6) . . ?
C44 O11 Gd2 127.3(6) . . ?
N3 O3 Gd1 139.7(5) . . ?
C39 O10 Gd1 130.3(7) . . ?
C47 O14 Gd2 136.2(6) . . ?
C27 O6 Gd1 131.6(7) . . ?
C29 O5 Gd1 131.8(7) . . ?
C32 O8 Gd1 135.8(7) . . ?
C52 O16 Gd2 133.0(6) . . ?
C54 O15 Gd2 135.5(7) . . ?
C34 O7 Gd1 133.9(7) . . ?
C37 O9 Gd1 131.5(7) . . ?
O2 N2 C14 126.4(6) . . ?
O2 N2 C18 118.6(6) . . ?
C14 N2 C18 114.8(6) . . ?
C24 N5 Gd2 116.5(5) . . ?
C24 N5 C25 117.7(7) . . ?
C25 N5 Gd2 125.7(5) . . ?
O3 N3 C7 127.6(6) . . ?
O3 N3 C4 118.6(6) . . ?
C7 N3 C4 113.4(6) . . ?
O1 N1 C14 124.5(7) . . ?
O1 N1 C15 122.4(7) . . ?
C14 N1 C15 113.0(6) . . ?
O4 N4 C7 125.2(6) . . ?
O4 N4 C1 121.6(6) . . ?
C7 N4 C1 112.8(6) . . ?
H2A C2 H2B 109.5 . . ?
H2A C2 H2C 109.5 . . ?
H2B C2 H2C 109.5 . . ?
C1 C2 H2A 109.5 . . ?
C1 C2 H2B 109.5 . . ?
C1 C2 H2C 109.5 . . ?
O10 C39 C40 113.1(9) . . ?
O10 C39 C38 128.4(9) . . ?
C38 C39 C40 118.4(9) . . ?
F33 C55 C54 113.2(12) . . ?
F31 C55 F33 101.6(14) . . ?
F31 C55 C54 112.7(12) . . ?
F32 C55 F33 109.2(14) . . ?
F32 C55 F31 107.3(15) . . ?
F32 C55 C54 112.1(14) . . ?
F12 C31 C32 111.8(12) . . ?
F11 C31 F12 99.4(14) . . ?
F11 C31 C32 117.6(14) . . ?
F10 C31 F12 107.5(17) . . ?
F10 C31 F11 101.5(14) . . ?
F10 C31 C32 117.1(14) . . ?
F1 C36 C37 113.5(16) . . ?
F3 C36 F1 102.1(18) . . ?
F3 C36 F2 105.3(19) . . ?
F3 C36 C37 110.9(18) . . ?
F2 C36 F1 108.0(18) . . ?
F2 C36 C37 115.8(16) . . ?
C25 C21 C10 123.6(7) . . ?
C25 C21 C22 116.8(7) . . ?
C22 C21 C10 119.6(7) . . ?
C8 C9 H9 119.6 . . ?
C8 C9 C10 120.8(7) . . ?
C10 C9 H9 119.6 . . ?
N3 C7 N4 108.0(6) . . ?
N3 C7 C8 125.9(7) . . ?
N4 C7 C8 126.1(7) . . ?
C12 C11 H11 119.3 . . ?
C10 C11 H11 119.3 . . ?
C10 C11 C12 121.4(7) . . ?
C8 C13 H13 119.9 . . ?
C12 C13 H13 119.9 . . ?
C12 C13 C8 120.3(7) . . ?
C9 C8 C7 123.0(7) . . ?
C9 C8 C13 119.6(7) . . ?
C13 C8 C7 117.3(7) . . ?
O12 C42 C43 129.2(8) . . ?
O12 C42 C41 112.4(8) . . ?
C43 C42 C41 118.0(8) . . ?
N5 C24 H24 118.7 . . ?
N5 C24 C23 122.6(8) . . ?
C23 C24 H24 118.7 . . ?
N2 C14 N1 107.8(6) . . ?
N2 C14 C12 126.3(7) . . ?
N1 C14 C12 125.9(7) . . ?
O14 C47 C48 127.9(8) . . ?
O14 C47 C46 114.0(9) . . ?
C48 C47 C46 118.0(9) . . ?
O11 C44 C43 129.5(8) . . ?
O11 C44 C45 112.4(9) . . ?
C43 C44 C45 118.0(9) . . ?
C11 C12 C14 123.3(7) . . ?
C13 C12 C11 119.0(7) . . ?
C13 C12 C14 117.6(7) . . ?
N3 C4 C1 100.4(6) . . ?
N3 C4 C5 105.4(7) . . ?
C5 C4 C1 112.3(8) . . ?
C6 C4 N3 110.9(7) . . ?
C6 C4 C1 115.5(7) . . ?
C6 C4 C5 111.3(8) . . ?
N5 C25 C21 123.6(7) . . ?
N5 C25 H25 118.2 . . ?
C21 C25 H25 118.2 . . ?
C9 C10 C21 120.1(7) . . ?
C11 C10 C21 121.2(7) . . ?
C11 C10 C9 118.6(7) . . ?
O5 C29 C28 129.0(10) . . ?
O5 C29 C30 113.5(10) . . ?
C28 C29 C30 117.4(9) . . ?
N1 C15 C18 102.1(6) . . ?
N1 C15 C17 109.8(7) . . ?
N1 C15 C16 105.0(7) . . ?
C17 C15 C18 114.9(7) . . ?
C17 C15 C16 109.3(8) . . ?
C16 C15 C18 115.0(8) . . ?
C24 C23 H23 119.8 . . ?
C24 C23 C22 120.4(8) . . ?
C22 C23 H23 119.8 . . ?
C21 C22 H22 120.5 . . ?
C23 C22 C21 119.0(8) . . ?
C23 C22 H22 120.5 . . ?
O13 C49 C48 127.3(9) . . ?
O13 C49 C50 113.5(8) . . ?
C48 C49 C50 119.2(9) . . ?
O8 C32 C31 115.6(11) . . ?
O8 C32 C33 127.2(10) . . ?
C33 C32 C31 117.2(11) . . ?
O16 C52 C53 127.1(9) . . ?
O16 C52 C51 115.6(10) . . ?
C53 C52 C51 117.2(10) . . ?
N2 C18 C15 100.4(6) . . ?
N2 C18 C19 106.8(7) . . ?
N2 C18 C20 108.2(7) . . ?
C19 C18 C15 114.7(7) . . ?
C19 C18 C20 110.2(8) . . ?
C20 C18 C15 115.6(8) . . ?
H3A C3 H3B 109.5 . . ?
H3A C3 H3C 109.5 . . ?
H3B C3 H3C 109.5 . . ?
C1 C3 H3A 109.5 . . ?
C1 C3 H3B 109.5 . . ?
C1 C3 H3C 109.4 . . ?
O6 C27 C28 130.0(10) . . ?
O6 C27 C26 113.6(10) . . ?
C28 C27 C26 116.4(9) . . ?
O9 C37 C36 115.3(13) . . ?
O9 C37 C38 129.6(10) . . ?
C38 C37 C36 115.1(12) . . ?
N4 C1 C2 106.9(7) . . ?
N4 C1 C4 100.1(6) . . ?
N4 C1 C3 111.0(7) . . ?
C2 C1 C4 113.2(8) . . ?
C3 C1 C2 110.4(8) . . ?
C3 C1 C4 114.6(8) . . ?
C29 C28 H28 119.6 . . ?
C27 C28 C29 120.7(8) . . ?
C27 C28 H28 119.6 . . ?
C47 C48 H48 119.8 . . ?
C49 C48 C47 120.4(8) . . ?
C49 C48 H48 119.8 . . ?
C18 C19 H19A 109.5 . . ?
C18 C19 H19B 109.5 . . ?
C18 C19 H19C 109.5 . . ?
H19A C19 H19B 109.5 . . ?
H19A C19 H19C 109.5 . . ?
H19B C19 H19C 109.5 . . ?
O15 C54 C55 114.0(10) . . ?
O15 C54 C53 128.3(10) . . ?
C53 C54 C55 117.7(10) . . ?
O7 C34 C33 128.6(11) . . ?
O7 C34 C35 117.9(11) . . ?
C33 C34 C35 112.9(10) . . ?
C15 C17 H17C 109.5 . . ?
C15 C17 H17D 109.5 . . ?
C15 C17 H17E 109.5 . . ?
H17C C17 H17D 109.5 . . ?
H17C C17 H17E 109.5 . . ?
H17D C17 H17E 109.5 . . ?
C4 C5 H5A 109.5 . . ?
C4 C5 H5B 109.4 . . ?
C4 C5 H5C 109.5 . . ?
H5A C5 H5B 109.5 . . ?
H5A C5 H5C 109.5 . . ?
H5B C5 H5C 109.5 . . ?
C42 C43 H43 120.2 . . ?
C44 C43 C42 119.6(8) . . ?
C44 C43 H43 120.2 . . ?
C4 C6 H6A 109.4 . . ?
C4 C6 H6B 109.5 . . ?
C4 C6 H6C 109.5 . . ?
H6A C6 H6B 109.5 . . ?
H6A C6 H6C 109.5 . . ?
H6B C6 H6C 109.5 . . ?
F21 C41 F19 105.5(9) . . ?
F21 C41 C42 113.2(9) . . ?
F19 C41 C42 109.9(9) . . ?
F20 C41 F21 109.1(10) . . ?
F20 C41 F19 104.6(10) . . ?
F20 C41 C42 113.9(9) . . ?
C18 C20 H20A 109.4 . . ?
C18 C20 H20B 109.5 . . ?
C18 C20 H20C 109.5 . . ?
H20A C20 H20B 109.5 . . ?
H20A C20 H20C 109.5 . . ?
H20B C20 H20C 109.5 . . ?
C52 C53 H53 119.1 . . ?
C54 C53 C52 121.8(10) . . ?
C54 C53 H53 119.1 . . ?
F14 C30 F15 108.2(10) . . ?
F14 C30 C29 113.7(11) . . ?
F15 C30 C29 108.5(10) . . ?
F13 C30 F14 107.6(12) . . ?
F13 C30 F15 104.5(12) . . ?
F13 C30 C29 113.9(9) . . ?
C32 C33 H33 119.7 . . ?
C34 C33 C32 120.6(10) . . ?
C34 C33 H33 119.7 . . ?
F36 C51 F35 108.9(13) . . ?
F36 C51 F34 108.5(14) . . ?
F36 C51 C52 115.3(11) . . ?
F35 C51 C52 109.6(12) . . ?
F34 C51 F35 100.4(12) . . ?
F34 C51 C52 113.1(12) . . ?
F7 C35 F9 102.0(15) . . ?
F7 C35 C34 116.6(12) . . ?
F9 C35 C34 104.4(17) . . ?
F8 C35 F7 119(2) . . ?
F8 C35 F9 94.5(16) . . ?
F8 C35 C34 114.6(12) . . ?
F24 C45 C44 112.3(9) . . ?
F23 C45 F24 104.3(11) . . ?
F23 C45 C44 111.3(10) . . ?
F22 C45 F24 108.1(11) . . ?
F22 C45 F23 107.5(11) . . ?
F22 C45 C44 112.9(11) . . ?
C15 C16 H16A 109.5 . . ?
C15 C16 H16B 109.5 . . ?
C15 C16 H16C 109.5 . . ?
H16A C16 H16B 109.5 . . ?
H16A C16 H16C 109.5 . . ?
H16B C16 H16C 109.5 . . ?
F17 C26 F18 105.1(11) . . ?
F17 C26 C27 114.9(12) . . ?
F18 C26 C27 114.0(9) . . ?
F16 C26 F17 103.6(12) . . ?
F16 C26 F18 107.8(13) . . ?
F16 C26 C27 110.7(10) . . ?
F26 C50 F25 104.0(11) . . ?
F26 C50 F27 110.2(10) . . ?
F26 C50 C49 113.6(9) . . ?
F25 C50 C49 108.6(9) . . ?
F27 C50 F25 105.0(11) . . ?
F27 C50 C49 114.5(10) . . ?
F30 C46 C47 114.7(10) . . ?
F29 C46 F30 104.2(10) . . ?
F29 C46 C47 110.0(10) . . ?
F28 C46 F30 108.0(11) . . ?
F28 C46 F29 106.8(12) . . ?
F28 C46 C47 112.5(9) . . ?
F6 C40 F4 113.8(14) . . ?
F6 C40 F5 103.1(13) . . ?
F6 C40 C39 117.8(9) . . ?
F4 C40 F5 94.9(12) . . ?
F4 C40 C39 114.1(12) . . ?
F5 C40 C39 109.8(12) . . ?
C39 C38 H38 120.2 . . ?
C37 C38 C39 119.7(9) . . ?
C37 C38 H38 120.1 . . ?
O19 Gd3 O25 70.4(2) . . ?
O20 Gd3 O19 86.7(2) . . ?
O20 Gd3 O25 70.3(2) . . ?
O20 Gd3 O27 138.5(2) . . ?
O22 Gd3 O19 122.8(2) . . ?
O22 Gd3 O20 71.9(2) . . ?
O22 Gd3 O25 138.9(2) . . ?
O22 Gd3 O27 72.9(2) . . ?
O22 Gd3 O23 71.7(2) . . ?
O27 Gd3 O19 131.4(2) . . ?
O27 Gd3 O25 131.0(2) . . ?
O26 Gd3 O19 78.2(2) . . ?
O26 Gd3 O20 143.7(2) . . ?
O26 Gd3 O25 73.5(2) . . ?
O26 Gd3 O22 143.4(2) . . ?
O26 Gd3 O27 71.1(2) . . ?
O26 Gd3 O23 90.7(2) . . ?
O24 Gd3 O19 142.2(2) . . ?
O24 Gd3 O20 86.6(2) . . ?
O24 Gd3 O25 72.3(2) . . ?
O24 Gd3 O22 90.0(2) . . ?
O24 Gd3 O27 72.2(3) . . ?
O24 Gd3 O26 85.6(2) . . ?
O24 Gd3 O23 143.0(2) . . ?
O23 Gd3 O19 71.8(2) . . ?
O23 Gd3 O20 115.8(2) . . ?
O23 Gd3 O25 141.2(2) . . ?
O23 Gd3 O27 71.8(2) . . ?
N7 O19 Gd3 138.8(5) . . ?
N8 O20 Gd3 138.5(5) . . ?
C87 O25 Gd3 132.3(6) . . ?
C84 O22 Gd3 133.1(7) . . ?
C94 O27 Gd3 135.1(6) . . ?
C92 O26 Gd3 136.5(6) . . ?
C89 O24 Gd3 133.1(6) . . ?
C82 O23 Gd3 134.0(7) . . ?
O19 N7 C69 125.5(7) . . ?
O19 N7 C73 121.0(6) . . ?
C69 N7 C73 113.3(7) . . ?
O21 N9 C62 125.0(7) . . ?
O21 N9 C56 120.9(7) . . ?
C62 N9 C56 113.9(7) . . ?
O20 N8 C62 126.5(7) . . ?
O20 N8 C59 120.0(7) . . ?
C62 N8 C59 113.5(7) . . ?
O18 N6 C70 121.7(6) . . ?
O18 N6 C69 126.0(7) . . ?
C69 N6 C70 111.9(6) . . ?
C79 N10 C80 117.5(8) . . ?
H57A C57 H57B 109.5 . . ?
H57A C57 H57C 109.5 . . ?
H57B C57 H57C 109.5 . . ?
C56 C57 H57A 109.4 . . ?
C56 C57 H57B 109.5 . . ?
C56 C57 H57C 109.5 . . ?
C66 C65 C76 118.9(7) . . ?
C64 C65 C66 119.8(7) . . ?
C64 C65 C76 121.3(7) . . ?
N10 C80 H80 117.7 . . ?
N10 C80 C76 124.6(8) . . ?
C76 C80 H80 117.7 . . ?
C65 C66 H66 120.3 . . ?
C65 C66 C67 119.3(7) . . ?
C67 C66 H66 120.3 . . ?
C67 C68 H68 120.4 . . ?
C67 C68 C63 119.1(7) . . ?
C63 C68 H68 120.4 . . ?
C66 C67 C69 119.2(7) . . ?
C68 C67 C66 121.0(7) . . ?
C68 C67 C69 119.4(7) . . ?
C80 C76 C65 121.4(7) . . ?
C80 C76 C77 116.6(7) . . ?
C77 C76 C65 121.7(7) . . ?
C68 C63 C62 119.5(7) . . ?
C68 C63 C64 120.2(7) . . ?
C64 C63 C62 120.3(7) . . ?
N9 C62 N8 108.3(7) . . ?
N9 C62 C63 127.0(7) . . ?
N8 C62 C63 124.5(7) . . ?
C65 C64 C63 120.5(7) . . ?
C65 C64 H64 119.8 . . ?
C63 C64 H64 119.8 . . ?
N6 C70 C73 100.6(6) . . ?
N6 C70 C71 105.7(7) . . ?
N6 C70 C72 109.0(7) . . ?
C71 C70 C73 115.0(7) . . ?
C71 C70 C72 111.0(8) . . ?
C72 C70 C73 114.4(8) . . ?
O22 C84 C85 113.4(10) . . ?
O22 C84 C83 128.9(9) . . ?
C83 C84 C85 117.7(10) . . ?
N7 C69 N6 107.9(7) . . ?
N7 C69 C67 125.7(7) . . ?
N6 C69 C67 126.4(7) . . ?
N7 C73 C70 100.5(6) . . ?
N7 C73 C75 106.5(7) . . ?
N7 C73 C74 109.6(7) . . ?
C75 C73 C70 113.8(7) . . ?
C74 C73 C70 115.4(7) . . ?
C74 C73 C75 110.3(7) . . ?
N10 C79 H79 118.8 . . ?
N10 C79 C78 122.4(8) . . ?
C78 C79 H79 118.8 . . ?
N9 C56 C59 101.4(7) . . ?
N9 C56 C58 103.3(8) . . ?
C57 C56 N9 110.0(9) . . ?
C57 C56 C59 115.5(9) . . ?
C57 C56 C58 109.9(11) . . ?
C58 C56 C59 115.6(10) . . ?
C73 C75 H75A 109.5 . . ?
C73 C75 H75B 109.5 . . ?
C73 C75 H75C 109.5 . . ?
H75A C75 H75B 109.5 . . ?
H75A C75 H75C 109.5 . . ?
H75B C75 H75C 109.5 . . ?
C73 C74 H74A 109.4 . . ?
C73 C74 H74B 109.5 . . ?
C73 C74 H74C 109.5 . . ?
H74A C74 H74B 109.5 . . ?
H74A C74 H74C 109.5 . . ?
H74B C74 H74C 109.5 . . ?
C70 C71 H71A 109.5 . . ?
C70 C71 H71B 109.4 . . ?
C70 C71 H71C 109.5 . . ?
H71A C71 H71B 109.5 . . ?
H71A C71 H71C 109.5 . . ?
H71B C71 H71C 109.5 . . ?
O25 C87 C86 116.4(9) . . ?
O25 C87 C88 128.0(9) . . ?
C88 C87 C86 115.4(9) . . ?
C76 C77 H77 120.4 . . ?
C78 C77 C76 119.2(9) . . ?
C78 C77 H77 120.4 . . ?
F54 C86 F53 105.7(10) . . ?
F54 C86 C87 112.6(8) . . ?
F52 C86 F54 107.1(10) . . ?
F52 C86 F53 107.3(10) . . ?
F52 C86 C87 114.3(10) . . ?
F53 C86 C87 109.3(9) . . ?
O23 C82 C83 127.5(10) . . ?
O23 C82 C81 114.4(10) . . ?
C83 C82 C81 118.0(10) . . ?
C79 C78 H78 120.2 . . ?
C77 C78 C79 119.6(9) . . ?
C77 C78 H78 120.2 . . ?
C70 C72 H72A 109.5 . . ?
C70 C72 H72B 109.5 . . ?
C70 C72 H72C 109.5 . . ?
H72A C72 H72B 109.5 . . ?
H72A C72 H72C 109.5 . . ?
H72B C72 H72C 109.5 . . ?
N8 C59 C56 102.4(7) . . ?
N8 C59 C61 106.9(7) . . ?
N8 C59 C60 107.3(8) . . ?
C61 C59 C56 113.6(10) . . ?
C60 C59 C56 116.3(8) . . ?
C60 C59 C61 109.5(9) . . ?
O26 C92 C91 114.9(9) . . ?
O26 C92 C93 128.2(9) . . ?
C93 C92 C91 116.9(10) . . ?
O24 C89 C90 112.5(10) . . ?
O24 C89 C88 128.0(9) . . ?
C88 C89 C90 119.6(10) . . ?
F48 C91 F47 104.7(12) . . ?
F48 C91 F46 107.1(13) . . ?
F48 C91 C92 116.6(10) . . ?
F47 C91 C92 111.4(12) . . ?
F46 C91 F47 106.7(12) . . ?
F46 C91 C92 109.8(11) . . ?
F38 C85 F39 104.5(12) . . ?
F38 C85 C84 113.3(9) . . ?
F39 C85 C84 109.5(8) . . ?
F37 C85 F38 107.2(9) . . ?
F37 C85 F39 106.1(10) . . ?
F37 C85 C84 115.4(12) . . ?
F49 C90 F51 106.2(11) . . ?
F49 C90 F50 107.8(13) . . ?
F49 C90 C89 111.3(10) . . ?
F51 C90 C89 112.3(12) . . ?
F50 C90 F51 106.5(11) . . ?
F50 C90 C89 112.5(11) . . ?
O27 C94 C93 128.0(9) . . ?
O27 C94 C95 115.9(9) . . ?
C93 C94 C95 115.6(10) . . ?
C92 C93 C94 119.2(10) . . ?
C92 C93 H93 120.4 . . ?
C94 C93 H93 120.4 . . ?
C59 C61 H61A 109.4 . . ?
C59 C61 H61B 109.5 . . ?
C59 C61 H61C 109.5 . . ?
H61A C61 H61B 109.5 . . ?
H61A C61 H61C 109.5 . . ?
H61B C61 H61C 109.5 . . ?
C87 C88 H88 119.6 . . ?
C89 C88 C87 120.9(9) . . ?
C89 C88 H88 119.5 . . ?
C59 C60 H60A 109.5 . . ?
C59 C60 H60B 109.5 . . ?
C59 C60 H60C 109.5 . . ?
H60A C60 H60B 109.5 . . ?
H60A C60 H60C 109.5 . . ?
H60B C60 H60C 109.5 . . ?
C84 C83 C82 120.5(9) . . ?
C84 C83 H83 119.8 . . ?
C82 C83 H83 119.8 . . ?
F41 C81 F42 105.3(12) . . ?
F41 C81 C82 111.2(10) . . ?
F42 C81 C82 106.5(11) . . ?
F40 C81 F41 113.7(13) . . ?
F40 C81 F42 102.6(12) . . ?
F40 C81 C82 116.3(12) . . ?
F44 C95 F45 104.9(12) . . ?
F44 C95 C94 115.2(11) . . ?
F43 C95 F44 110.4(14) . . ?
F43 C95 F45 104.2(13) . . ?
F43 C95 C94 113.3(11) . . ?
F45 C95 C94 107.8(12) . . ?
C56 C58 H58A 109.5 . . ?
C56 C58 H58B 109.4 . . ?
C56 C58 H58C 109.5 . . ?
H58A C58 H58B 109.5 . . ?
H58A C58 H58C 109.5 . . ?
H58B C58 H58C 109.5 . . ?

loop_
_geom_bond_atom_site_label_1
_geom_bond_atom_site_label_2
_geom_bond_distance
_geom_bond_site_symmetry_2
_geom_bond_publ_flag
Gd1 O2 2.407(5) . ?
Gd1 O3 2.409(6) . ?
Gd1 O10 2.401(6) . ?
Gd1 O6 2.401(6) . ?
Gd1 O5 2.379(6) . ?
Gd1 O8 2.341(6) . ?
Gd1 O7 2.402(7) . ?
Gd1 O9 2.356(7) . ?
Gd2 O17 2.370(5) . ?
Gd2 O12 2.417(5) . ?
Gd2 O13 2.344(6) . ?
Gd2 O11 2.379(6) . ?
Gd2 O14 2.379(6) . ?
Gd2 O16 2.416(6) . ?
Gd2 O15 2.344(6) . ?
Gd2 N5 2.622(7) . ?
F17 C26 1.287(15) . ?
F33 C55 1.335(15) . ?
F31 C55 1.312(17) . ?
F12 C31 1.306(17) . ?
F32 C55 1.246(18) . ?
F1 C36 1.32(2) . ?
F3 C36 1.29(2) . ?
F2 C36 1.31(2) . ?
F11 C31 1.299(18) . ?
F10 C31 1.205(18) . ?
F21 C41 1.343(12) . ?
F19 C41 1.382(14) . ?
F26 C50 1.292(12) . ?
F14 C30 1.317(14) . ?
F20 C41 1.287(13) . ?
F15 C30 1.341(15) . ?
F24 C45 1.328(14) . ?
F18 C26 1.296(14) . ?
F30 C46 1.326(13) . ?
F23 C45 1.309(14) . ?
F25 C50 1.372(15) . ?
F29 C46 1.314(15) . ?
F22 C45 1.308(14) . ?
F36 C51 1.261(14) . ?
F7 C35 1.198(15) . ?
F13 C30 1.295(14) . ?
F27 C50 1.293(13) . ?
F28 C46 1.298(15) . ?
F9 C35 1.30(2) . ?
F6 C40 1.227(14) . ?
F4 C40 1.260(15) . ?
F35 C51 1.324(17) . ?
F16 C26 1.276(15) . ?
F8 C35 1.122(18) . ?
F34 C51 1.308(18) . ?
F5 C40 1.310(17) . ?
O17 H17A 0.8500 . ?
O17 H17B 0.8500 . ?
O12 C42 1.247(10) . ?
O2 N2 1.312(8) . ?
O13 C49 1.267(11) . ?
O11 C44 1.263(11) . ?
O3 N3 1.312(8) . ?
O10 C39 1.248(10) . ?
O1 N1 1.282(8) . ?
O14 C47 1.222(11) . ?
O6 C27 1.246(11) . ?
O5 C29 1.254(11) . ?
O8 C32 1.261(12) . ?
O4 N4 1.286(8) . ?
O16 C52 1.252(12) . ?
O15 C54 1.254(11) . ?
O7 C34 1.230(12) . ?
O9 C37 1.244(13) . ?
N2 C14 1.322(9) . ?
N2 C18 1.512(10) . ?
N5 C24 1.345(10) . ?
N5 C25 1.345(10) . ?
N3 C7 1.340(10) . ?
N3 C4 1.505(10) . ?
N1 C14 1.373(10) . ?
N1 C15 1.491(11) . ?
N4 C7 1.352(10) . ?
N4 C1 1.512(10) . ?
C2 H2A 0.9600 . ?
C2 H2B 0.9600 . ?
C2 H2C 0.9600 . ?
C2 C1 1.526(13) . ?
C39 C40 1.534(14) . ?
C39 C38 1.401(15) . ?
C55 C54 1.526(17) . ?
C31 C32 1.471(16) . ?
C36 C37 1.51(2) . ?
C21 C25 1.393(11) . ?
C21 C10 1.483(10) . ?
C21 C22 1.410(10) . ?
C9 H9 0.9300 . ?
C9 C8 1.390(10) . ?
C9 C10 1.414(10) . ?
C7 C8 1.460(10) . ?
C11 H11 0.9300 . ?
C11 C12 1.405(10) . ?
C11 C10 1.387(11) . ?
C13 H13 0.9300 . ?
C13 C8 1.406(11) . ?
C13 C12 1.400(10) . ?
C42 C43 1.393(12) . ?
C42 C41 1.522(14) . ?
C24 H24 0.9300 . ?
C24 C23 1.361(12) . ?
C14 C12 1.455(10) . ?
C47 C48 1.398(13) . ?
C47 C46 1.520(13) . ?
C44 C43 1.376(14) . ?
C44 C45 1.538(13) . ?
C4 C1 1.571(12) . ?
C4 C5 1.530(13) . ?
C4 C6 1.502(12) . ?
C25 H25 0.9300 . ?
C29 C28 1.381(15) . ?
C29 C30 1.539(16) . ?
C15 C18 1.568(11) . ?
C15 C17 1.525(12) . ?
C15 C16 1.550(13) . ?
C23 H23 0.9300 . ?
C23 C22 1.368(11) . ?
C22 H22 0.9300 . ?
C49 C48 1.394(13) . ?
C49 C50 1.532(14) . ?
C32 C33 1.402(16) . ?
C52 C53 1.408(15) . ?
C52 C51 1.519(14) . ?
C18 C19 1.513(13) . ?
C18 C20 1.519(12) . ?
C3 H3A 0.9600 . ?
C3 H3B 0.9600 . ?
C3 H3C 0.9600 . ?
C3 C1 1.514(13) . ?
C27 C28 1.382(14) . ?
C27 C26 1.539(15) . ?
C37 C38 1.361(16) . ?
C28 H28 0.9300 . ?
C48 H48 0.9300 . ?
C19 H19A 0.9600 . ?
C19 H19B 0.9600 . ?
C19 H19C 0.9600 . ?
C54 C53 1.366(15) . ?
C34 C33 1.397(16) . ?
C34 C35 1.579(19) . ?
C17 H17C 0.9600 . ?
C17 H17D 0.9600 . ?
C17 H17E 0.9600 . ?
C5 H5A 0.9600 . ?
C5 H5B 0.9600 . ?
C5 H5C 0.9600 . ?
C43 H43 0.9300 . ?
C6 H6A 0.9600 . ?
C6 H6B 0.9600 . ?
C6 H6C 0.9600 . ?
C20 H20A 0.9600 . ?
C20 H20B 0.9600 . ?
C20 H20C 0.9600 . ?
C53 H53 0.9300 . ?
C33 H33 0.9300 . ?
C16 H16A 0.9600 . ?
C16 H16B 0.9600 . ?
C16 H16C 0.9600 . ?
C38 H38 0.9300 . ?
Gd3 O19 2.413(6) . ?
Gd3 O20 2.390(6) . ?
Gd3 O25 2.426(6) . ?
Gd3 O22 2.387(6) . ?
Gd3 O27 2.407(7) . ?
Gd3 O26 2.366(6) . ?
Gd3 O24 2.336(6) . ?
Gd3 O23 2.389(6) . ?
F38 C85 1.323(14) . ?
F41 C81 1.330(15) . ?
F54 C86 1.314(13) . ?
F49 C90 1.313(16) . ?
F52 C86 1.310(12) . ?
F51 C90 1.349(15) . ?
F39 C85 1.352(15) . ?
F42 C81 1.427(17) . ?
F53 C86 1.320(13) . ?
F48 C91 1.292(14) . ?
F40 C81 1.260(14) . ?
F37 C85 1.290(13) . ?
F44 C95 1.287(14) . ?
F47 C91 1.335(17) . ?
F43 C95 1.269(16) . ?
F50 C90 1.316(16) . ?
F45 C95 1.368(16) . ?
F46 C91 1.302(16) . ?
O19 N7 1.301(8) . ?
O20 N8 1.289(9) . ?
O18 N6 1.276(9) . ?
O25 C87 1.231(10) . ?
O22 C84 1.259(12) . ?
O27 C94 1.239(12) . ?
O26 C92 1.241(11) . ?
O24 C89 1.288(12) . ?
O21 N9 1.296(9) . ?
O23 C82 1.228(11) . ?
N7 C69 1.332(10) . ?
N7 C73 1.491(10) . ?
N9 C62 1.341(10) . ?
N9 C56 1.514(11) . ?
N8 C62 1.346(10) . ?
N8 C59 1.506(11) . ?
N6 C70 1.505(10) . ?
N6 C69 1.364(11) . ?
N10 C80 1.343(10) . ?
N10 C79 1.341(12) . ?
C57 H57A 0.9600 . ?
C57 H57B 0.9600 . ?
C57 H57C 0.9600 . ?
C57 C56 1.483(15) . ?
C65 C66 1.404(11) . ?
C65 C76 1.489(10) . ?
C65 C64 1.378(11) . ?
C80 H80 0.9300 . ?
C80 C76 1.379(11) . ?
C66 H66 0.9300 . ?
C66 C67 1.406(11) . ?
C68 H68 0.9300 . ?
C68 C67 1.378(11) . ?
C68 C63 1.400(10) . ?
C67 C69 1.469(11) . ?
C76 C77 1.415(11) . ?
C63 C62 1.468(11) . ?
C63 C64 1.401(10) . ?
C64 H64 0.9300 . ?
C70 C73 1.555(11) . ?
C70 C71 1.510(12) . ?
C70 C72 1.544(13) . ?
C84 C85 1.530(14) . ?
C84 C83 1.378(15) . ?
C73 C75 1.534(12) . ?
C73 C74 1.519(11) . ?
C79 H79 0.9300 . ?
C79 C78 1.380(15) . ?
C56 C59 1.549(13) . ?
C56 C58 1.544(16) . ?
C75 H75A 0.9600 . ?
C75 H75B 0.9600 . ?
C75 H75C 0.9600 . ?
C74 H74A 0.9600 . ?
C74 H74B 0.9600 . ?
C74 H74C 0.9600 . ?
C71 H71A 0.9600 . ?
C71 H71B 0.9600 . ?
C71 H71C 0.9600 . ?
C87 C86 1.532(14) . ?
C87 C88 1.411(13) . ?
C77 H77 0.9300 . ?
C77 C78 1.375(12) . ?
C82 C83 1.419(14) . ?
C82 C81 1.535(17) . ?
C78 H78 0.9300 . ?
C72 H72A 0.9600 . ?
C72 H72B 0.9600 . ?
C72 H72C 0.9600 . ?
C59 C61 1.540(14) . ?
C59 C60 1.518(14) . ?
C92 C91 1.505(14) . ?
C92 C93 1.412(13) . ?
C89 C90 1.505(15) . ?
C89 C88 1.382(15) . ?
C94 C93 1.419(14) . ?
C94 C95 1.518(15) . ?
C93 H93 0.9300 . ?
C61 H61A 0.9600 . ?
C61 H61B 0.9600 . ?
C61 H61C 0.9600 . ?
C88 H88 0.9300 . ?
C60 H60A 0.9600 . ?
C60 H60B 0.9600 . ?
C60 H60C 0.9600 . ?
C83 H83 0.9300 . ?
C58 H58A 0.9600 . ?
C58 H58B 0.9600 . ?
C58 H58C 0.9600 . ?

loop_
_geom_torsion_atom_site_label_1
_geom_torsion_atom_site_label_2
_geom_torsion_atom_site_label_3
_geom_torsion_atom_site_label_4
_geom_torsion
_geom_torsion_site_symmetry_1
_geom_torsion_site_symmetry_2
_geom_torsion_site_symmetry_3
_geom_torsion_site_symmetry_4
_geom_torsion_publ_flag
Gd1 O2 N2 C14 66.9(11) . . . . ?
Gd1 O2 N2 C18 -108.9(8) . . . . ?
Gd1 O3 N3 C7 -63.8(11) . . . . ?
Gd1 O3 N3 C4 124.1(7) . . . . ?
Gd1 O10 C39 C40 160.5(8) . . . . ?
Gd1 O10 C39 C38 -20.8(17) . . . . ?
Gd1 O6 C27 C28 7.4(15) . . . . ?
Gd1 O6 C27 C26 -174.0(6) . . . . ?
Gd1 O5 C29 C28 -20.8(15) . . . . ?
Gd1 O5 C29 C30 162.7(7) . . . . ?
Gd1 O8 C32 C31 -170.3(8) . . . . ?
Gd1 O8 C32 C33 10.9(19) . . . . ?
Gd1 O7 C34 C33 -11(2) . . . . ?
Gd1 O7 C34 C35 178.0(10) . . . . ?
Gd1 O9 C37 C36 -158.3(12) . . . . ?
Gd1 O9 C37 C38 23(2) . . . . ?
Gd2 O12 C42 C43 -25.6(14) . . . . ?
Gd2 O12 C42 C41 161.2(6) . . . . ?
Gd2 O13 C49 C48 -6.0(15) . . . . ?
Gd2 O13 C49 C50 172.8(7) . . . . ?
Gd2 O11 C44 C43 30.3(14) . . . . ?
Gd2 O11 C44 C45 -152.0(7) . . . . ?
Gd2 O14 C47 C48 -6.3(16) . . . . ?
Gd2 O14 C47 C46 175.8(7) . . . . ?
Gd2 O16 C52 C53 -13.1(17) . . . . ?
Gd2 O16 C52 C51 169.9(8) . . . . ?
Gd2 O15 C54 C55 -175.3(9) . . . . ?
Gd2 O15 C54 C53 6.2(18) . . . . ?
Gd2 N5 C24 C23 -176.4(7) . . . . ?
Gd2 N5 C25 C21 176.2(6) . . . . ?
F33 C55 C54 O15 144.0(12) . . . . ?
F33 C55 C54 C53 -37.3(19) . . . . ?
F31 C55 C54 O15 29.4(18) . . . . ?
F31 C55 C54 C53 -151.9(13) . . . . ?
F12 C31 C32 O8 -64.7(18) . . . . ?
F12 C31 C32 C33 114.3(16) . . . . ?
F32 C55 C54 O15 -91.9(17) . . . . ?
F32 C55 C54 C53 86.8(17) . . . . ?
F1 C36 C37 O9 40(2) . . . . ?
F1 C36 C37 C38 -140.6(17) . . . . ?
F3 C36 C37 O9 -74(2) . . . . ?
F3 C36 C37 C38 105.1(18) . . . . ?
F2 C36 C37 O9 166.1(17) . . . . ?
F2 C36 C37 C38 -15(3) . . . . ?
F11 C31 C32 O8 -178.7(14) . . . . ?
F11 C31 C32 C33 0(2) . . . . ?
F10 C31 C32 O8 60(2) . . . . ?
F10 C31 C32 C33 -121.1(19) . . . . ?
O12 C42 C43 C44 -4.6(15) . . . . ?
O12 C42 C41 F21 -168.7(9) . . . . ?
O12 C42 C41 F19 73.7(10) . . . . ?
O12 C42 C41 F20 -43.3(13) . . . . ?
O2 N2 C14 N1 179.9(7) . . . . ?
O2 N2 C14 C12 -0.4(13) . . . . ?
O2 N2 C18 C15 -172.6(7) . . . . ?
O2 N2 C18 C19 67.5(9) . . . . ?
O2 N2 C18 C20 -51.1(10) . . . . ?
O13 C49 C48 C47 3.7(15) . . . . ?
O13 C49 C50 F26 46.0(14) . . . . ?
O13 C49 C50 F25 -69.2(11) . . . . ?
O13 C49 C50 F27 173.9(11) . . . . ?
O11 C44 C43 C42 2.4(16) . . . . ?
O11 C44 C45 F24 47.3(13) . . . . ?
O11 C44 C45 F23 -69.2(12) . . . . ?
O11 C44 C45 F22 169.8(11) . . . . ?
O3 N3 C7 N4 -179.7(7) . . . . ?
O3 N3 C7 C8 -0.7(14) . . . . ?
O3 N3 C4 C1 -167.8(7) . . . . ?
O3 N3 C4 C5 75.5(9) . . . . ?
O3 N3 C4 C6 -45.1(10) . . . . ?
O10 C39 C40 F6 30.5(18) . . . . ?
O10 C39 C40 F4 167.7(14) . . . . ?
O10 C39 C40 F5 -87.2(14) . . . . ?
O10 C39 C38 C37 -4(2) . . . . ?
O1 N1 C14 N2 178.7(8) . . . . ?
O1 N1 C14 C12 -1.0(14) . . . . ?
O1 N1 C15 C18 -172.1(8) . . . . ?
O1 N1 C15 C17 -49.8(11) . . . . ?
O1 N1 C15 C16 67.6(10) . . . . ?
O14 C47 C48 C49 2.3(16) . . . . ?
O14 C47 C46 F30 175.9(11) . . . . ?
O14 C47 C46 F29 -66.9(13) . . . . ?
O14 C47 C46 F28 52.0(15) . . . . ?
O6 C27 C28 C29 5.7(16) . . . . ?
O6 C27 C26 F17 -160.2(11) . . . . ?
O6 C27 C26 F18 -38.8(14) . . . . ?
O6 C27 C26 F16 82.9(13) . . . . ?
O5 C29 C28 C27 1.2(17) . . . . ?
O5 C29 C30 F14 -156.9(10) . . . . ?
O5 C29 C30 F15 82.8(11) . . . . ?
O5 C29 C30 F13 -33.1(15) . . . . ?
O8 C32 C33 C34 1(2) . . . . ?
O4 N4 C7 N3 178.2(7) . . . . ?
O4 N4 C7 C8 -0.8(14) . . . . ?
O4 N4 C1 C2 74.8(10) . . . . ?
O4 N4 C1 C4 -167.0(7) . . . . ?
O4 N4 C1 C3 -45.6(11) . . . . ?
O16 C52 C53 C54 -1.5(19) . . . . ?
O16 C52 C51 F36 -155.4(14) . . . . ?
O16 C52 C51 F35 81.4(16) . . . . ?
O16 C52 C51 F34 -29.8(17) . . . . ?
O15 C54 C53 C52 5(2) . . . . ?
O7 C34 C33 C32 -1(2) . . . . ?
O7 C34 C35 F7 -162.6(17) . . . . ?
O7 C34 C35 F9 -51.0(18) . . . . ?
O7 C34 C35 F8 51(3) . . . . ?
O9 C37 C38 C39 3(2) . . . . ?
N2 C14 C12 C11 -153.6(8) . . . . ?
N2 C14 C12 C13 23.0(12) . . . . ?
N5 C24 C23 C22 1.5(14) . . . . ?
N3 C7 C8 C9 155.9(8) . . . . ?
N3 C7 C8 C13 -22.6(12) . . . . ?
N3 C4 C1 N4 -21.2(8) . . . . ?
N3 C4 C1 C2 92.2(8) . . . . ?
N3 C4 C1 C3 -140.0(7) . . . . ?
N1 C14 C12 C11 26.1(13) . . . . ?
N1 C14 C12 C13 -157.3(8) . . . . ?
N1 C15 C18 N2 -12.6(8) . . . . ?
N1 C15 C18 C19 101.5(8) . . . . ?
N1 C15 C18 C20 -128.6(8) . . . . ?
N4 C7 C8 C9 -25.2(13) . . . . ?
N4 C7 C8 C13 156.3(8) . . . . ?
C55 C54 C53 C52 -173.1(12) . . . . ?
C31 C32 C33 C34 -177.5(12) . . . . ?
C36 C37 C38 C39 -176.0(14) . . . . ?
C7 N3 C4 C1 19.1(9) . . . . ?
C7 N3 C4 C5 -97.7(8) . . . . ?
C7 N3 C4 C6 141.7(8) . . . . ?
C7 N4 C1 C2 -98.2(9) . . . . ?
C7 N4 C1 C4 20.0(9) . . . . ?
C7 N4 C1 C3 141.4(8) . . . . ?
C8 C9 C10 C21 -174.6(7) . . . . ?
C8 C9 C10 C11 2.9(12) . . . . ?
C8 C13 C12 C11 3.4(11) . . . . ?
C8 C13 C12 C14 -173.3(7) . . . . ?
C24 N5 C25 C21 0.9(12) . . . . ?
C24 C23 C22 C21 -2.6(13) . . . . ?
C14 N2 C18 C15 11.2(9) . . . . ?
C14 N2 C18 C19 -108.8(8) . . . . ?
C14 N2 C18 C20 132.6(8) . . . . ?
C14 N1 C15 C18 12.0(9) . . . . ?
C14 N1 C15 C17 134.3(8) . . . . ?
C14 N1 C15 C16 -108.4(8) . . . . ?
C12 C11 C10 C21 172.6(7) . . . . ?
C12 C11 C10 C9 -4.8(12) . . . . ?
C12 C13 C8 C9 -5.2(12) . . . . ?
C12 C13 C8 C7 173.3(7) . . . . ?
C4 N3 C7 N4 -7.3(10) . . . . ?
C4 N3 C7 C8 171.8(8) . . . . ?
C25 N5 C24 C23 -0.6(13) . . . . ?
C25 C21 C10 C9 -30.9(11) . . . . ?
C25 C21 C10 C11 151.8(8) . . . . ?
C25 C21 C22 C23 2.8(12) . . . . ?
C10 C21 C25 N5 176.3(7) . . . . ?
C10 C21 C22 C23 -175.6(8) . . . . ?
C10 C9 C8 C7 -176.4(7) . . . . ?
C10 C9 C8 C13 2.1(12) . . . . ?
C10 C11 C12 C13 1.7(12) . . . . ?
C10 C11 C12 C14 178.2(7) . . . . ?
C15 N1 C14 N2 -5.5(10) . . . . ?
C15 N1 C14 C12 174.8(8) . . . . ?
C22 C21 C25 N5 -2.0(12) . . . . ?
C22 C21 C10 C9 147.4(8) . . . . ?
C22 C21 C10 C11 -29.9(11) . . . . ?
C18 N2 C14 N1 -4.2(10) . . . . ?
C18 N2 C14 C12 175.5(8) . . . . ?
C1 N4 C7 N3 -9.1(10) . . . . ?
C1 N4 C7 C8 171.9(8) . . . . ?
C28 C29 C30 F14 26.1(15) . . . . ?
C28 C29 C30 F15 -94.2(12) . . . . ?
C28 C29 C30 F13 149.9(11) . . . . ?
C28 C27 C26 F17 18.5(15) . . . . ?
C28 C27 C26 F18 139.9(11) . . . . ?
C28 C27 C26 F16 -98.3(14) . . . . ?
C48 C47 C46 F30 -2.2(16) . . . . ?
C48 C47 C46 F29 114.9(11) . . . . ?
C48 C47 C46 F28 -126.1(12) . . . . ?
C48 C49 C50 F26 -135.1(11) . . . . ?
C48 C49 C50 F25 109.8(11) . . . . ?
C48 C49 C50 F27 -7.2(16) . . . . ?
C17 C15 C18 N2 -131.4(8) . . . . ?
C17 C15 C18 C19 -17.3(11) . . . . ?
C17 C15 C18 C20 112.6(10) . . . . ?
C5 C4 C1 N4 90.3(8) . . . . ?
C5 C4 C1 C2 -156.2(7) . . . . ?
C5 C4 C1 C3 -28.4(10) . . . . ?
C43 C42 C41 F21 17.2(14) . . . . ?
C43 C42 C41 F19 -100.4(10) . . . . ?
C43 C42 C41 F20 142.7(10) . . . . ?
C43 C44 C45 F24 -134.7(11) . . . . ?
C43 C44 C45 F23 108.8(11) . . . . ?
C43 C44 C45 F22 -12.2(16) . . . . ?
C6 C4 C1 N4 -140.6(8) . . . . ?
C6 C4 C1 C2 -27.2(11) . . . . ?
C6 C4 C1 C3 100.6(10) . . . . ?
C41 C42 C43 C44 168.3(9) . . . . ?
C53 C52 C51 F36 27(2) . . . . ?
C53 C52 C51 F35 -96.0(14) . . . . ?
C53 C52 C51 F34 152.9(12) . . . . ?
C30 C29 C28 C27 177.6(10) . . . . ?
C33 C34 C35 F7 25(2) . . . . ?
C33 C34 C35 F9 136.5(14) . . . . ?
C33 C34 C35 F8 -122(2) . . . . ?
C51 C52 C53 C54 175.5(12) . . . . ?
C35 C34 C33 C32 170.5(13) . . . . ?
C45 C44 C43 C42 -175.2(9) . . . . ?
C16 C15 C18 N2 100.5(8) . . . . ?
C16 C15 C18 C19 -145.4(9) . . . . ?
C16 C15 C18 C20 -15.5(11) . . . . ?
C26 C27 C28 C29 -172.8(9) . . . . ?
C50 C49 C48 C47 -175.0(9) . . . . ?
C46 C47 C48 C49 -179.9(10) . . . . ?
C40 C39 C38 C37 175.2(12) . . . . ?
C38 C39 C40 F6 -148.5(14) . . . . ?
C38 C39 C40 F4 -11(2) . . . . ?
C38 C39 C40 F5 93.9(15) . . . . ?
Gd3 O19 N7 C69 65.4(11) . . . . ?
Gd3 O19 N7 C73 -108.0(8) . . . . ?
Gd3 O20 N8 C62 -63.3(12) . . . . ?
Gd3 O20 N8 C59 115.5(8) . . . . ?
Gd3 O25 C87 C86 172.3(6) . . . . ?
Gd3 O25 C87 C88 -11.5(16) . . . . ?
Gd3 O22 C84 C85 168.4(7) . . . . ?
Gd3 O22 C84 C83 -13.4(16) . . . . ?
Gd3 O27 C94 C93 -12(2) . . . . ?
Gd3 O27 C94 C95 176.1(8) . . . . ?
Gd3 O26 C92 C91 -171.3(9) . . . . ?
Gd3 O26 C92 C93 9.6(19) . . . . ?
Gd3 O24 C89 C90 -164.0(8) . . . . ?
Gd3 O24 C89 C88 16.3(18) . . . . ?
Gd3 O23 C82 C83 19.8(18) . . . . ?
Gd3 O23 C82 C81 -162.3(8) . . . . ?
O19 N7 C69 N6 175.2(7) . . . . ?
O19 N7 C69 C67 -5.7(13) . . . . ?
O19 N7 C73 C70 -163.8(7) . . . . ?
O19 N7 C73 C75 77.4(9) . . . . ?
O19 N7 C73 C74 -42.0(10) . . . . ?
O20 N8 C62 N9 -179.4(8) . . . . ?
O20 N8 C62 C63 4.3(13) . . . . ?
O20 N8 C59 C56 175.3(8) . . . . ?
O20 N8 C59 C61 55.6(12) . . . . ?
O20 N8 C59 C60 -61.8(10) . . . . ?
O18 N6 C70 C73 -168.0(7) . . . . ?
O18 N6 C70 C71 72.0(10) . . . . ?
O18 N6 C70 C72 -47.4(11) . . . . ?
O18 N6 C69 N7 -178.8(7) . . . . ?
O18 N6 C69 C67 2.1(13) . . . . ?
O25 C87 C86 F54 -27.7(14) . . . . ?
O25 C87 C86 F52 -150.2(10) . . . . ?
O25 C87 C86 F53 89.5(12) . . . . ?
O25 C87 C88 C89 -8.3(18) . . . . ?
O22 C84 C85 F38 -47.5(14) . . . . ?
O22 C84 C85 F39 68.7(13) . . . . ?
O22 C84 C85 F37 -171.7(10) . . . . ?
O22 C84 C83 C82 -1.5(18) . . . . ?
O27 C94 C93 C92 -1(2) . . . . ?
O27 C94 C95 F44 -173.2(13) . . . . ?
O27 C94 C95 F43 58.3(18) . . . . ?
O27 C94 C95 F45 -56.5(15) . . . . ?
O26 C92 C91 F48 175.3(13) . . . . ?
O26 C92 C91 F47 55.2(16) . . . . ?
O26 C92 C91 F46 -62.7(16) . . . . ?
O26 C92 C93 C94 2(2) . . . . ?
O24 C89 C90 F49 -66.1(15) . . . . ?
O24 C89 C90 F51 175.0(11) . . . . ?
O24 C89 C90 F50 55.0(16) . . . . ?
O24 C89 C88 C87 6.3(18) . . . . ?
O21 N9 C62 N8 178.5(8) . . . . ?
O21 N9 C62 C63 -5.3(15) . . . . ?
O21 N9 C56 C57 55.3(13) . . . . ?
O21 N9 C56 C59 178.0(8) . . . . ?
O21 N9 C56 C58 -62.0(12) . . . . ?
O23 C82 C83 C84 -1.6(18) . . . . ?
O23 C82 C81 F41 -49.8(16) . . . . ?
O23 C82 C81 F42 64.4(13) . . . . ?
O23 C82 C81 F40 178.0(13) . . . . ?
N9 C56 C59 N8 6.8(9) . . . . ?
N9 C56 C59 C61 121.6(9) . . . . ?
N9 C56 C59 C60 -109.9(9) . . . . ?
N6 C70 C73 N7 -22.4(7) . . . . ?
N6 C70 C73 C75 91.0(8) . . . . ?
N6 C70 C73 C74 -140.1(7) . . . . ?
N10 C80 C76 C65 -173.5(8) . . . . ?
N10 C80 C76 C77 1.3(14) . . . . ?
N10 C79 C78 C77 4.0(17) . . . . ?
C57 C56 C59 N8 125.7(10) . . . . ?
C57 C56 C59 C61 -119.5(12) . . . . ?
C57 C56 C59 C60 9.0(14) . . . . ?
C65 C66 C67 C68 -0.6(12) . . . . ?
C65 C66 C67 C69 172.9(7) . . . . ?
C65 C76 C77 C78 173.8(9) . . . . ?
C80 N10 C79 C78 -3.6(16) . . . . ?
C80 C76 C77 C78 -0.9(14) . . . . ?
C66 C65 C76 C80 -32.5(12) . . . . ?
C66 C65 C76 C77 153.1(9) . . . . ?
C66 C65 C64 C63 0.5(12) . . . . ?
C66 C67 C69 N7 -145.3(8) . . . . ?
C66 C67 C69 N6 33.6(12) . . . . ?
C68 C67 C69 N7 28.3(12) . . . . ?
C68 C67 C69 N6 -152.8(8) . . . . ?
C68 C63 C62 N9 154.2(8) . . . . ?
C68 C63 C62 N8 -30.1(12) . . . . ?
C68 C63 C64 C65 2.4(12) . . . . ?
C67 C68 C63 C62 173.8(7) . . . . ?
C67 C68 C63 C64 -4.4(12) . . . . ?
C76 C65 C66 C67 177.8(7) . . . . ?
C76 C65 C64 C63 -178.7(7) . . . . ?
C76 C77 C78 C79 -1.6(16) . . . . ?
C63 C68 C67 C66 3.5(12) . . . . ?
C63 C68 C67 C69 -170.0(7) . . . . ?
C62 N9 C56 C57 -129.4(10) . . . . ?
C62 N9 C56 C59 -6.7(11) . . . . ?
C62 N9 C56 C58 113.3(10) . . . . ?
C62 N8 C59 C56 -5.8(10) . . . . ?
C62 N8 C59 C61 -125.5(9) . . . . ?
C62 N8 C59 C60 117.1(9) . . . . ?
C62 C63 C64 C65 -175.7(8) . . . . ?
C64 C65 C66 C67 -1.4(12) . . . . ?
C64 C65 C76 C80 146.7(8) . . . . ?
C64 C65 C76 C77 -27.7(13) . . . . ?
C64 C63 C62 N9 -27.6(13) . . . . ?
C64 C63 C62 N8 148.0(8) . . . . ?
C70 N6 C69 N7 -6.0(9) . . . . ?
C70 N6 C69 C67 174.9(7) . . . . ?
C69 N7 C73 C70 22.0(8) . . . . ?
C69 N7 C73 C75 -96.8(8) . . . . ?
C69 N7 C73 C74 143.9(7) . . . . ?
C69 N6 C70 C73 18.9(9) . . . . ?
C69 N6 C70 C71 -101.1(8) . . . . ?
C69 N6 C70 C72 139.5(8) . . . . ?
C73 N7 C69 N6 -11.0(9) . . . . ?
C73 N7 C69 C67 168.2(7) . . . . ?
C79 N10 C80 C76 0.9(14) . . . . ?
C56 N9 C62 N8 3.4(10) . . . . ?
C56 N9 C62 C63 179.6(8) . . . . ?
C71 C70 C73 N7 90.7(8) . . . . ?
C71 C70 C73 C75 -156.0(8) . . . . ?
C71 C70 C73 C74 -27.1(11) . . . . ?
C86 C87 C88 C89 167.9(10) . . . . ?
C72 C70 C73 N7 -139.1(7) . . . . ?
C72 C70 C73 C75 -25.7(10) . . . . ?
C72 C70 C73 C74 103.2(9) . . . . ?
C59 N8 C62 N9 1.8(10) . . . . ?
C59 N8 C62 C63 -174.5(8) . . . . ?
C91 C92 C93 C94 -177.2(12) . . . . ?
C85 C84 C83 C82 176.6(10) . . . . ?
C90 C89 C88 C87 -173.3(11) . . . . ?
C93 C92 C91 F48 -6(2) . . . . ?
C93 C92 C91 F47 -125.6(13) . . . . ?
C93 C92 C91 F46 116.4(14) . . . . ?
C93 C94 C95 F44 14(2) . . . . ?
C93 C94 C95 F43 -114.9(15) . . . . ?
C93 C94 C95 F45 130.3(13) . . . . ?
C88 C87 C86 F54 155.6(9) . . . . ?
C88 C87 C86 F52 33.1(14) . . . . ?
C88 C87 C86 F53 -87.2(11) . . . . ?
C88 C89 C90 F49 113.7(13) . . . . ?
C88 C89 C90 F51 -5.3(18) . . . . ?
C88 C89 C90 F50 -125.3(13) . . . . ?
C83 C84 C85 F38 134.1(11) . . . . ?
C83 C84 C85 F39 -109.7(12) . . . . ?
C83 C84 C85 F37 9.9(16) . . . . ?
C83 C82 C81 F41 128.3(12) . . . . ?
C83 C82 C81 F42 -117.5(11) . . . . ?
C83 C82 C81 F40 -4(2) . . . . ?
C81 C82 C83 C84 -179.4(11) . . . . ?
C95 C94 C93 C92 171.7(12) . . . . ?
C58 C56 C59 N8 -104.1(10) . . . . ?
C58 C56 C59 C61 10.8(12) . . . . ?
C58 C56 C59 C60 139.3(10) . . . . ?

loop_
_platon_squeeze_void_nr
_platon_squeeze_void_average_x
_platon_squeeze_void_average_y
_platon_squeeze_void_average_z
_platon_squeeze_void_volume
_platon_squeeze_void_count_electrons
_platon_squeeze_void_content
1 0.183 0.784 0.532 71 18 ' '
2 0.500 0.500 0.000 226 61 ' '
3 0.500 1.000 1.000 206 107 ' '
4 0.816 0.216 0.468 71 18 ' '
